data_4301352
loop_
_publ_author_name
'Mikinao Ito'
'Mai Kotera'
'Yumei Song'
'Tsuyoshi Matsumoto'
'Kazuyuki Tatsumi'

_publ_section_title
;
Structural Models for the Active Site of Acetyl-CoA Synthase: Synthesis of
Dinuclear Nickel Complexes Having Thiolate, Isocyanide, and Thiourea on the
NipSite
;
_journal_name_full 'Inorganic Chemistry'
_journal_page_first 1250
_journal_page_last 1256
_journal_paper_doi 10.1021/ic801967e
_journal_volume 48
_journal_year 2009
_chemical_formula_moiety 'C23 H48 F6 N6 Ni2 O6 S6 '
_chemical_formula_sum 'C23 H48 F6 N6 Ni2 O6 S6'
_chemical_formula_weight 928.42
_space_group_IT_number 2
_symmetry_cell_setting triclinic
_symmetry_Int_Tables_number 2
_symmetry_space_group_name_Hall '-P 1'
_symmetry_space_group_name_H-M 'P -1'
_cell_angle_alpha 69.447(6)
_cell_angle_beta 82.509(7)
_cell_angle_gamma 68.182(7)
_cell_formula_units_Z 2
_cell_length_a 12.33510(10)
_cell_length_b 12.58610(10)
_cell_length_c 14.07890(10)
_cell_measurement_reflns_used 5916
_cell_measurement_temperature 173.1
_cell_measurement_theta_max 27.5
_cell_measurement_theta_min 3.0
_cell_volume 1900.03(12)
_computing_cell_refinement CrystalClear
_computing_data_collection CrystalClear
_computing_data_reduction CrystalStructure
_computing_publication_material 'CrystalStructure 3.8'
_computing_structure_refinement SHELXL
_computing_structure_solution SIR97
_diffrn_detector_area_resol_mean 7.31
_diffrn_measured_fraction_theta_full 0.951
_diffrn_measured_fraction_theta_max 0.951
_diffrn_measurement_device_type 'Rigaku Mercury'
_diffrn_measurement_method \w
_diffrn_radiation_type 'Mo K\a'
_diffrn_radiation_wavelength 0.71070
_diffrn_reflns_av_R_equivalents 0.013
_diffrn_reflns_limit_h_max 16
_diffrn_reflns_limit_h_min -15
_diffrn_reflns_limit_k_max 16
_diffrn_reflns_limit_k_min -14
_diffrn_reflns_limit_l_max 18
_diffrn_reflns_limit_l_min -13
_diffrn_reflns_number 14760
_diffrn_reflns_theta_full 27.48
_diffrn_reflns_theta_max 27.48
_exptl_absorpt_coefficient_mu 1.395
_exptl_absorpt_correction_T_max 0.870
_exptl_absorpt_correction_T_min 0.733
_exptl_absorpt_correction_type multi-scan
_exptl_absorpt_process_details 'Jacobson, R. (1998) Private communication'
_exptl_crystal_colour 'dark purple'
_exptl_crystal_density_diffrn 1.623
_exptl_crystal_density_method 'not measured'
_exptl_crystal_description block
_exptl_crystal_F_000 964.00
_exptl_crystal_size_max 0.20
_exptl_crystal_size_mid 0.10
_exptl_crystal_size_min 0.10
_refine_diff_density_max 1.10
_refine_diff_density_min -0.63
_refine_ls_extinction_method none
_refine_ls_goodness_of_fit_ref 1.085
_refine_ls_hydrogen_treatment refall
_refine_ls_number_parameters 497
_refine_ls_number_reflns 8280
_refine_ls_R_factor_gt 0.0304
_refine_ls_shift/su_max 0.0010
_refine_ls_structure_factor_coef Fsqd
_refine_ls_weighting_details 'w = 1/[\s^2^(Fo^2^)+(0.0343P)^2^+1.8172P] where P=(Fo^2^+2Fc^2^)/3'
_refine_ls_weighting_scheme calc
_refine_ls_wR_factor_ref 0.0766
_reflns_number_gt 7562
_reflns_number_total 8280
_reflns_threshold_expression F^2^>2.0\s(F^2^)
_cod_data_source_file ic801967e_si_001_6.cif
_cod_data_source_block complex4
_cod_original_formula_sum 'C23 H48 F6 N6 Ni2 O6 S6 '
_cod_database_code 4301352

loop_
_symmetry_equiv_pos_site_id
_symmetry_equiv_pos_as_xyz
1 +X,+Y,+Z
2 -X,-Y,-Z

loop_
_atom_site_label
_atom_site_type_symbol
_atom_site_fract_x
_atom_site_fract_y
_atom_site_fract_z
_atom_site_U_iso_or_equiv
_atom_site_adp_type
_atom_site_occupancy
_atom_site_symmetry_multiplicity
_atom_site_calc_flag
_atom_site_refinement_flags
_atom_site_disorder_assembly
_atom_site_disorder_group
Ni(1) Ni 0.436772(19) -0.12768(2) 0.234648(17) 0.01511(5) Uani 1.00 1 d . . .
Ni(2) Ni 0.334229(19) 0.10958(2) 0.219934(17) 0.01464(5) Uani 1.00 1 d . . .
S(1) S 0.52020(4) -0.01058(4) 0.24923(3) 0.01663(8) Uani 1.00 1 d . . .
S(2) S 0.37705(4) 0.02661(4) 0.09827(3) 0.01929(10) Uani 1.00 1 d . . .
S(3) S 0.32822(4) 0.16718(4) 0.35227(4) 0.02063(10) Uani 1.00 1 d . . .
S(4) S 0.15402(4) 0.22891(4) 0.17253(3) 0.01938(10) Uani 1.00 1 d . . .
S(5) S -0.04671(4) -0.21913(5) 0.28477(4) 0.02502(11) Uani 1.00 1 d . . .
S(6) S -0.3698(3) 0.3882(5) 0.2803(5) 0.0386(10) Uani 0.40 1 d P . .
S(7) S -0.3341(2) 0.3693(3) 0.2843(3) 0.0293(5) Uani 0.60 1 d P . .
F(1) F -0.19314(13) -0.01974(15) 0.31294(12) 0.0461(3) Uani 1.00 1 d . . .
F(2) F -0.04173(14) 0.00071(14) 0.22729(16) 0.0559(4) Uani 1.00 1 d . . .
F(3) F -0.17937(16) -0.01467(16) 0.15927(13) 0.0588(4) Uani 1.00 1 d . . .
F(4) F -0.29215(19) 0.23616(18) 0.17309(17) 0.0735(6) Uani 1.00 1 d . . .
F(5) F -0.4450(3) 0.4077(3) 0.1248(2) 0.0667(10) Uani 0.60 1 d P . .
F(6) F -0.4482(4) 0.2500(5) 0.2515(4) 0.0950(15) Uani 0.60 1 d P . .
F(7) F -0.4719(4) 0.3318(9) 0.1675(5) 0.082(2) Uani 0.40 1 d P . .
F(8) F -0.4036(5) 0.1878(4) 0.3094(5) 0.0676(18) Uani 0.40 1 d P . .
O(1) O 0.02040(15) -0.24415(17) 0.37126(13) 0.0393(4) Uani 1.00 1 d . . .
O(2) O 0.02253(14) -0.24065(15) 0.19813(13) 0.0340(3) Uani 1.00 1 d . . .
O(3) O -0.14302(15) -0.26249(17) 0.30632(16) 0.0460(4) Uani 1.00 1 d . . .
O(4) O -0.2560(4) 0.4222(4) 0.2209(4) 0.0729(14) Uani 0.60 1 d P . .
O(5) O -0.2791(8) 0.2637(6) 0.3670(7) 0.0567(19) Uani 0.60 1 d P . .
O(6) O -0.4418(4) 0.4527(4) 0.3097(4) 0.0475(13) Uani 0.60 1 d P . .
O(7) O -0.3352(10) 0.4676(6) 0.1918(6) 0.098(3) Uani 0.40 1 d P . .
O(8) O -0.2786(10) 0.3042(16) 0.3596(10) 0.111(6) Uani 0.40 1 d P . .
O(9) O -0.4845(6) 0.4313(8) 0.3218(6) 0.0415(18) Uani 0.40 1 d P . .
N(1) N 0.49618(13) -0.24257(14) 0.37077(12) 0.0168(3) Uani 1.00 1 d . . .
N(2) N 0.33718(14) -0.20278(15) 0.20102(13) 0.0205(3) Uani 1.00 1 d . . .
N(3) N 0.10403(15) 0.19624(17) 0.40518(13) 0.0248(3) Uani 1.00 1 d . . .
N(4) N 0.15346(14) 0.36860(15) 0.35554(12) 0.0217(3) Uani 1.00 1 d . . .
N(5) N 0.23721(16) 0.31644(16) -0.01428(12) 0.0241(3) Uani 1.00 1 d . . .
N(6) N 0.04582(16) 0.32676(16) -0.00432(14) 0.0264(3) Uani 1.00 1 d . . .
C(1) C 0.56071(17) -0.08235(18) 0.38264(14) 0.0211(3) Uani 1.00 1 d . . .
C(2) C 0.49426(17) -0.16657(18) 0.43335(14) 0.0208(3) Uani 1.00 1 d . . .
C(3) C 0.42665(17) -0.32137(19) 0.42748(16) 0.0242(4) Uani 1.00 1 d . . .
C(4) C 0.30239(17) -0.27054(19) 0.38878(16) 0.0250(4) Uani 1.00 1 d . . .
C(5) C 0.29866(18) -0.29003(19) 0.28955(17) 0.0258(4) Uani 1.00 1 d . . .
C(6) C 0.22870(17) -0.09891(19) 0.15317(17) 0.0260(4) Uani 1.00 1 d . . .
C(7) C 0.25720(19) -0.00431(19) 0.06403(17) 0.0278(4) Uani 1.00 1 d . . .
C(8) C 0.61866(16) -0.32112(17) 0.35482(15) 0.0201(3) Uani 1.00 1 d . . .
C(9) C 0.68828(18) -0.4034(2) 0.45170(17) 0.0287(4) Uani 1.00 1 d . . .
C(10) C 0.40480(18) -0.26641(19) 0.12757(17) 0.0253(4) Uani 1.00 1 d . . .
C(11) C 0.3367(2) -0.3158(2) 0.0814(2) 0.0400(5) Uani 1.00 1 d . . .
C(12) C 0.18336(16) 0.25017(18) 0.37209(14) 0.0187(3) Uani 1.00 1 d . . .
C(13) C 0.1374(2) 0.0649(2) 0.45207(19) 0.0366(5) Uani 1.00 1 d . . .
C(14) C -0.02142(19) 0.2594(2) 0.38293(19) 0.0357(5) Uani 1.00 1 d . . .
C(15) C 0.22454(19) 0.43835(19) 0.29171(16) 0.0261(4) Uani 1.00 1 d . . .
C(16) C 0.06008(19) 0.4348(2) 0.41190(16) 0.0278(4) Uani 1.00 1 d . . .
C(17) C 0.14680(17) 0.29375(17) 0.04211(14) 0.0196(3) Uani 1.00 1 d . . .
C(18) C 0.3277(2) 0.3388(2) 0.02445(16) 0.0293(4) Uani 1.00 1 d . . .
C(19) C 0.2622(2) 0.3003(2) -0.11409(16) 0.0328(5) Uani 1.00 1 d . . .
C(20) C -0.0467(2) 0.2795(2) 0.0418(2) 0.0397(5) Uani 1.00 1 d . . .
C(21) C 0.0121(2) 0.4304(2) -0.09897(19) 0.0400(6) Uani 1.00 1 d . . .
C(22) C -0.1189(2) -0.0549(2) 0.24350(17) 0.0299(4) Uani 1.00 1 d . . .
C(23) C -0.3843(2) 0.2994(3) 0.2150(3) 0.0660(10) Uani 1.00 1 d . . .
H(1A) H 0.6457 -0.1284 0.3892 0.025 Uiso 1.00 1 c R . .
H(1B) H 0.5419 -0.0198 0.4156 0.025 Uiso 1.00 1 c R . .
H(2A) H 0.5292 -0.2203 0.5006 0.025 Uiso 1.00 1 c R . .
H(2B) H 0.4123 -0.1184 0.4440 0.025 Uiso 1.00 1 c R . .
H(3A) H 0.4249 -0.3302 0.5003 0.029 Uiso 1.00 1 c R . .
H(3B) H 0.4659 -0.4030 0.4212 0.029 Uiso 1.00 1 c R . .
H(4A) H 0.2542 -0.3107 0.4397 0.030 Uiso 1.00 1 c R . .
H(4B) H 0.2690 -0.1827 0.3791 0.030 Uiso 1.00 1 c R . .
H(5A) H 0.3498 -0.3738 0.2946 0.031 Uiso 1.00 1 c R . .
H(5B) H 0.2180 -0.2810 0.2774 0.031 Uiso 1.00 1 c R . .
H(6A) H 0.1775 -0.1301 0.1305 0.031 Uiso 1.00 1 c R . .
H(6B) H 0.1854 -0.0614 0.2044 0.031 Uiso 1.00 1 c R . .
H(7A) H 0.1878 0.0709 0.0449 0.033 Uiso 1.00 1 c R . .
H(7B) H 0.2798 -0.0337 0.0051 0.033 Uiso 1.00 1 c R . .
H(8A) H 0.6614 -0.2681 0.3124 0.024 Uiso 1.00 1 c R . .
H(8B) H 0.6147 -0.3722 0.3165 0.024 Uiso 1.00 1 c R . .
H(10A) H 0.4740 -0.3346 0.1631 0.030 Uiso 1.00 1 c R . .
H(10B) H 0.4334 -0.2091 0.0718 0.030 Uiso 1.00 1 c R . .
H(9A) H 0.7073 -0.3543 0.4831 0.034 Uiso 1.00 1 c R . .
H(9B) H 0.7606 -0.4612 0.4353 0.034 Uiso 1.00 1 c R . .
H(9C) H 0.6417 -0.4477 0.4989 0.034 Uiso 1.00 1 c R . .
H(11A) H 0.3039 -0.3691 0.1358 0.048 Uiso 1.00 1 c R . .
H(11B) H 0.3891 -0.3617 0.0396 0.048 Uiso 1.00 1 c R . .
H(11C) H 0.2732 -0.2483 0.0391 0.048 Uiso 1.00 1 c R . .
H(13A) H 0.1363 0.0290 0.4008 0.044 Uiso 1.00 1 c R . .
H(13B) H 0.0822 0.0463 0.5063 0.044 Uiso 1.00 1 c R . .
H(13C) H 0.2162 0.0312 0.4805 0.044 Uiso 1.00 1 c R . .
H(14A) H -0.0634 0.2710 0.4446 0.043 Uiso 1.00 1 c R . .
H(14B) H -0.0507 0.2107 0.3590 0.043 Uiso 1.00 1 c R . .
H(14C) H -0.0338 0.3384 0.3303 0.043 Uiso 1.00 1 c R . .
H(15A) H 0.2853 0.4334 0.3332 0.031 Uiso 1.00 1 c R . .
H(15B) H 0.1746 0.5233 0.2620 0.031 Uiso 1.00 1 c R . .
H(15C) H 0.2611 0.4049 0.2374 0.031 Uiso 1.00 1 c R . .
H(16A) H -0.0090 0.4838 0.3685 0.033 Uiso 1.00 1 c R . .
H(16B) H 0.0869 0.4878 0.4323 0.033 Uiso 1.00 1 c R . .
H(16C) H 0.0402 0.3768 0.4724 0.033 Uiso 1.00 1 c R . .
H(18A) H 0.2981 0.3646 0.0838 0.035 Uiso 1.00 1 c R . .
H(18B) H 0.3497 0.4026 -0.0283 0.035 Uiso 1.00 1 c R . .
H(18C) H 0.3963 0.2642 0.0439 0.035 Uiso 1.00 1 c R . .
H(19A) H 0.2051 0.2711 -0.1289 0.039 Uiso 1.00 1 c R . .
H(19B) H 0.3409 0.2411 -0.1140 0.039 Uiso 1.00 1 c R . .
H(19C) H 0.2572 0.3780 -0.1661 0.039 Uiso 1.00 1 c R . .
H(20A) H -0.0137 0.2016 0.0954 0.048 Uiso 1.00 1 c R . .
H(20B) H -0.0832 0.2682 -0.0099 0.048 Uiso 1.00 1 c R . .
H(20C) H -0.1055 0.3370 0.0711 0.048 Uiso 1.00 1 c R . .
H(21A) H 0.0646 0.4762 -0.1109 0.048 Uiso 1.00 1 c R . .
H(21B) H -0.0683 0.4832 -0.0932 0.048 Uiso 1.00 1 c R . .
H(21C) H 0.0177 0.4008 -0.1558 0.048 Uiso 1.00 1 c R . .

loop_
_atom_site_aniso_label
_atom_site_aniso_U_11
_atom_site_aniso_U_22
_atom_site_aniso_U_33
_atom_site_aniso_U_12
_atom_site_aniso_U_13
_atom_site_aniso_U_23
Ni(1) 0.01294(11) 0.01632(12) 0.01625(11) -0.00452(9) -0.00145(8) -0.00571(9)
Ni(2) 0.01410(11) 0.01585(11) 0.01302(11) -0.00393(9) -0.00017(8) -0.00498(9)
S(1) 0.0141(2) 0.0180(2) 0.0183(2) -0.00579(17) -0.00044(16) -0.00624(17)
S(2) 0.0203(2) 0.0205(2) 0.0151(2) -0.00316(18) -0.00162(16) -0.00724(17)
S(3) 0.0168(2) 0.0254(2) 0.0219(2) -0.00376(18) -0.00140(17) -0.01376(19)
S(4) 0.0154(2) 0.0238(2) 0.0149(2) -0.00279(18) -0.00012(16) -0.00599(17)
S(5) 0.0188(2) 0.0281(2) 0.0290(2) -0.0114(2) -0.00125(19) -0.0066(2)
S(6) 0.049(2) 0.035(2) 0.0448(17) -0.026(2) 0.009(2) -0.0192(17)
S(7) 0.0386(13) 0.0235(8) 0.0272(6) -0.0111(10) -0.0043(11) -0.0082(5)
F(1) 0.0363(7) 0.0523(9) 0.0507(9) -0.0090(7) 0.0118(6) -0.0294(7)
F(2) 0.0409(8) 0.0342(8) 0.0944(14) -0.0205(7) 0.0205(8) -0.0225(8)
F(3) 0.0633(10) 0.0481(9) 0.0425(9) 0.0096(8) -0.0231(8) -0.0117(7)
F(4) 0.0805(14) 0.0569(11) 0.0770(13) -0.0037(10) 0.0221(11) -0.0443(10)
F(5) 0.064(2) 0.069(2) 0.0495(19) 0.0127(17) -0.0257(16) -0.0278(17)
F(6) 0.106(3) 0.110(4) 0.120(4) -0.095(3) 0.008(3) -0.039(3)
F(7) 0.053(3) 0.150(7) 0.068(4) -0.036(4) -0.009(2) -0.063(4)
F(8) 0.083(4) 0.037(2) 0.096(4) -0.043(2) 0.050(3) -0.030(2)
O(1) 0.0294(8) 0.0542(10) 0.0284(8) -0.0124(7) -0.0071(6) -0.0067(7)
O(2) 0.0325(8) 0.0374(8) 0.0381(9) -0.0117(7) 0.0032(6) -0.0211(7)
O(3) 0.0264(8) 0.0426(10) 0.0699(13) -0.0218(8) 0.0003(8) -0.0095(9)
O(4) 0.076(3) 0.051(2) 0.090(3) -0.045(2) -0.016(2) 0.010(2)
O(5) 0.048(3) 0.060(2) 0.036(2) 0.0082(19) -0.010(2) -0.0099(18)
O(6) 0.064(3) 0.027(2) 0.036(2) 0.014(2) -0.009(2) -0.0224(19)
O(7) 0.170(9) 0.040(3) 0.079(5) -0.058(5) 0.047(5) -0.005(3)
O(8) 0.022(4) 0.268(19) 0.050(7) -0.030(8) 0.001(4) -0.083(10)
O(9) 0.037(3) 0.036(3) 0.038(3) 0.000(2) -0.000(2) -0.010(2)
N(1) 0.0140(7) 0.0177(7) 0.0173(7) -0.0062(6) 0.0007(5) -0.0037(5)
N(2) 0.0145(7) 0.0212(7) 0.0285(8) -0.0053(6) -0.0014(6) -0.0120(6)
N(3) 0.0215(8) 0.0337(9) 0.0234(8) -0.0122(7) 0.0056(6) -0.0135(7)
N(4) 0.0211(7) 0.0241(8) 0.0192(7) -0.0044(6) 0.0030(6) -0.0112(6)
N(5) 0.0331(9) 0.0248(8) 0.0159(7) -0.0142(7) 0.0006(6) -0.0045(6)
N(6) 0.0267(8) 0.0230(8) 0.0265(8) -0.0016(7) -0.0113(7) -0.0081(7)
C(1) 0.0204(8) 0.0228(9) 0.0204(8) -0.0059(7) -0.0059(7) -0.0071(7)
C(2) 0.0208(9) 0.0235(9) 0.0167(8) -0.0055(7) -0.0015(6) -0.0068(7)
C(3) 0.0214(9) 0.0232(9) 0.0248(9) -0.0108(8) 0.0020(7) -0.0016(7)
C(4) 0.0189(9) 0.0236(9) 0.0309(10) -0.0094(7) 0.0055(7) -0.0067(8)
C(5) 0.0184(9) 0.0242(9) 0.0374(11) -0.0106(8) -0.0009(8) -0.0096(8)
C(6) 0.0155(8) 0.0260(10) 0.0378(11) -0.0017(7) -0.0095(8) -0.0144(8)
C(7) 0.0270(10) 0.0260(10) 0.0294(10) -0.0013(8) -0.0123(8) -0.0120(8)
C(8) 0.0147(8) 0.0191(8) 0.0227(9) -0.0030(7) -0.0001(6) -0.0056(7)
C(9) 0.0214(9) 0.0255(10) 0.0296(10) -0.0043(8) -0.0043(8) -0.0005(8)
C(10) 0.0218(9) 0.0258(9) 0.0321(10) -0.0049(8) -0.0025(8) -0.0168(8)
C(11) 0.0411(13) 0.0439(13) 0.0500(14) -0.0159(11) -0.0065(11) -0.0299(12)
C(12) 0.0191(8) 0.0244(9) 0.0141(8) -0.0051(7) -0.0003(6) -0.0104(7)
C(13) 0.0474(14) 0.0358(12) 0.0353(12) -0.0254(11) 0.0099(10) -0.0139(10)
C(14) 0.0207(10) 0.0600(15) 0.0353(12) -0.0161(10) 0.0071(8) -0.0266(11)
C(15) 0.0308(10) 0.0244(9) 0.0236(9) -0.0103(8) 0.0018(8) -0.0084(8)
C(16) 0.0257(10) 0.0283(10) 0.0254(10) 0.0000(8) 0.0035(8) -0.0155(8)
C(17) 0.0238(9) 0.0156(8) 0.0180(8) -0.0034(7) -0.0046(7) -0.0060(6)
C(18) 0.0357(11) 0.0335(11) 0.0248(10) -0.0221(9) 0.0030(8) -0.0070(8)
C(19) 0.0497(14) 0.0358(11) 0.0159(9) -0.0205(10) 0.0042(9) -0.0076(8)
C(20) 0.0230(10) 0.0533(15) 0.0472(14) -0.0096(10) -0.0067(9) -0.0233(12)
C(21) 0.0551(15) 0.0231(10) 0.0343(12) 0.0025(10) -0.0286(11) -0.0080(9)
C(22) 0.0275(10) 0.0319(11) 0.0303(11) -0.0101(9) 0.0035(8) -0.0118(9)
C(23) 0.0381(15) 0.093(2) 0.094(2) -0.0140(17) 0.0065(16) -0.073(2)

loop_
_atom_type_symbol
_atom_type_description
_atom_type_scat_dispersion_real
_atom_type_scat_dispersion_imag
_atom_type_scat_source
C C 0.003 0.002
;
International Tables for Crystallography
(1992, Vol. C, Tables 4.2.6.8 and 6.1.1.4)
;
H H 0.000 0.000
;
International Tables for Crystallography
(1992, Vol. C, Table 6.1.1.4)
;
N N 0.006 0.003
;
International Tables for Crystallography
(1992, Vol. C, Tables 4.2.6.8 and 6.1.1.4)
;
O O 0.011 0.006
;
International Tables for Crystallography
(1992, Vol. C, Tables 4.2.6.8 and 6.1.1.4)
;
Ni Ni 0.339 1.112
;
International Tables for Crystallography
(1992, Vol. C, Tables 4.2.6.8 and 6.1.1.4)
;
S S 0.125 0.123
;
International Tables for Crystallography
(1992, Vol. C, Tables 4.2.6.8 and 6.1.1.4)
;
F F 0.017 0.010
;
International Tables for Crystallography
(1992, Vol. C, Tables 4.2.6.8 and 6.1.1.4)
;

loop_
_geom_angle_atom_site_label_1
_geom_angle_atom_site_label_2
_geom_angle_atom_site_label_3
_geom_angle
_geom_angle_publ_flag
_geom_angle_site_symmetry_1
_geom_angle_site_symmetry_2
_geom_angle_site_symmetry_3
Ni(2) Ni(1) S(1) 52.772(13) yes . . .
Ni(2) Ni(1) S(2) 52.523(15) yes . . .
Ni(2) Ni(1) N(1) 116.09(5) yes . . .
Ni(2) Ni(1) N(2) 116.43(4) yes . . .
S(1) Ni(1) S(2) 78.68(2) yes . . .
S(1) Ni(1) N(1) 89.61(6) yes . . .
S(1) Ni(1) N(2) 167.69(4) yes . . .
S(2) Ni(1) N(1) 167.30(6) yes . . .
S(2) Ni(1) N(2) 89.76(4) yes . . .
N(1) Ni(1) N(2) 101.49(7) yes . . .
Ni(1) Ni(2) S(1) 50.649(16) yes . . .
Ni(1) Ni(2) S(2) 50.818(11) yes . . .
Ni(1) Ni(2) S(3) 120.493(13) yes . . .
Ni(1) Ni(2) S(4) 127.28(2) yes . . .
S(1) Ni(2) S(2) 76.256(18) yes . . .
S(1) Ni(2) S(3) 91.975(19) yes . . .
S(1) Ni(2) S(4) 173.34(2) yes . . .
S(2) Ni(2) S(3) 168.197(18) yes . . .
S(2) Ni(2) S(4) 97.65(2) yes . . .
S(3) Ni(2) S(4) 94.144(19) yes . . .
Ni(1) S(1) Ni(2) 76.579(19) yes . . .
Ni(1) S(1) C(1) 99.79(8) yes . . .
Ni(2) S(1) C(1) 114.78(6) yes . . .
Ni(1) S(2) Ni(2) 76.659(16) yes . . .
Ni(1) S(2) C(7) 99.47(6) yes . . .
Ni(2) S(2) C(7) 114.23(7) yes . . .
Ni(2) S(3) C(12) 108.40(8) yes . . .
Ni(2) S(4) C(17) 110.09(6) yes . . .
O(1) S(5) O(2) 114.31(10) yes . . .
O(1) S(5) O(3) 115.58(11) yes . . .
O(1) S(5) C(22) 103.49(12) yes . . .
O(2) S(5) O(3) 114.56(13) yes . . .
O(2) S(5) C(22) 103.62(9) yes . . .
O(3) S(5) C(22) 103.02(10) yes . . .
S(7) S(6) O(4) 48.7(9) yes . . .
S(7) S(6) O(5) 42.2(9) yes . . .
S(7) S(6) O(6) 139.6(18) yes . . .
S(7) S(6) O(7) 84.2(10) yes . . .
S(7) S(6) O(8) 37.2(11) yes . . .
S(7) S(6) O(9) 150.2(15) yes . . .
S(7) S(6) C(23) 92.5(14) yes . . .
O(4) S(6) O(5) 90.3(4) yes . . .
O(4) S(6) O(6) 121.9(6) yes . . .
O(4) S(6) O(7) 36.4(4) yes . . .
O(4) S(6) O(8) 81.2(6) yes . . .
O(4) S(6) O(9) 146.8(6) yes . . .
O(4) S(6) C(23) 100.6(4) yes . . .
O(5) S(6) O(6) 117.3(7) yes . . .
O(5) S(6) O(7) 126.4(6) yes . . .
O(5) S(6) O(8) 15.8(9) yes . . .
O(5) S(6) O(9) 111.5(6) yes . . .
O(5) S(6) C(23) 91.3(5) yes . . .
O(6) S(6) O(7) 102.0(5) yes . . .
O(6) S(6) O(8) 111.6(9) yes . . .
O(6) S(6) O(9) 25.8(5) yes . . .
O(6) S(6) C(23) 126.3(5) yes . . .
O(7) S(6) O(8) 117.4(8) yes . . .
O(7) S(6) O(9) 119.1(5) yes . . .
O(7) S(6) C(23) 93.4(6) yes . . .
O(8) S(6) O(9) 113.3(7) yes . . .
O(8) S(6) C(23) 105.6(9) yes . . .
O(9) S(6) C(23) 103.5(6) yes . . .
S(6) S(7) O(4) 118.6(10) yes . . .
S(6) S(7) O(5) 126.5(11) yes . . .
S(6) S(7) O(6) 29.7(13) yes . . .
S(6) S(7) O(7) 79.2(10) yes . . .
S(6) S(7) O(8) 130.7(13) yes . . .
S(6) S(7) O(9) 23.3(12) yes . . .
S(6) S(7) C(23) 74.2(14) yes . . .
O(4) S(7) O(5) 114.1(5) yes . . .
O(4) S(7) O(6) 116.0(4) yes . . .
O(4) S(7) O(7) 40.4(5) yes . . .
O(4) S(7) O(8) 103.6(8) yes . . .
O(4) S(7) O(9) 133.2(4) yes . . .
O(4) S(7) C(23) 107.7(4) yes . . .
O(5) S(7) O(6) 114.9(5) yes . . .
O(5) S(7) O(7) 154.3(6) yes . . .
O(5) S(7) O(8) 18.9(11) yes . . .
O(5) S(7) O(9) 106.4(5) yes . . .
O(5) S(7) C(23) 98.6(5) yes . . .
O(6) S(7) O(7) 86.3(4) yes . . .
O(6) S(7) O(8) 109.8(8) yes . . .
O(6) S(7) O(9) 19.3(4) yes . . .
O(6) S(7) C(23) 102.9(3) yes . . .
O(7) S(7) O(8) 142.4(10) yes . . .
O(7) S(7) O(9) 98.1(5) yes . . .
O(7) S(7) C(23) 90.1(5) yes . . .
O(8) S(7) O(9) 107.7(7) yes . . .
O(8) S(7) C(23) 117.4(11) yes . . .
O(9) S(7) C(23) 87.6(4) yes . . .
F(7) F(5) C(23) 52.0(4) yes . . .
F(7) F(6) F(8) 160.2(8) yes . . .
F(7) F(6) C(23) 60.3(5) yes . . .
F(8) F(6) C(23) 100.9(7) yes . . .
F(5) F(7) F(6) 136.7(9) yes . . .
F(5) F(7) C(23) 83.2(6) yes . . .
F(6) F(7) C(23) 55.6(4) yes . . .
F(6) F(8) C(23) 43.6(4) yes . . .
S(6) O(4) S(7) 12.7(2) yes . . .
S(6) O(4) O(7) 59.1(6) yes . . .
S(7) O(4) O(7) 71.4(6) yes . . .
S(6) O(5) S(7) 11.3(2) yes . . .
S(6) O(5) O(8) 57.2(19) yes . . .
S(7) O(5) O(8) 52.6(19) yes . . .
S(6) O(6) S(7) 10.7(4) yes . . .
S(6) O(6) O(9) 107.0(11) yes . . .
S(7) O(6) O(9) 113.6(10) yes . . .
S(6) O(7) S(7) 16.6(2) yes . . .
S(6) O(7) O(4) 84.5(5) yes . . .
S(7) O(7) O(4) 68.2(5) yes . . .
S(6) O(8) S(7) 12.1(3) yes . . .
S(6) O(8) O(5) 107(2) yes . . .
S(7) O(8) O(5) 109(2) yes . . .
S(6) O(9) S(7) 6.5(3) yes . . .
S(6) O(9) O(6) 47.3(7) yes . . .
S(7) O(9) O(6) 47.0(7) yes . . .
Ni(1) N(1) C(2) 106.27(10) yes . . .
Ni(1) N(1) C(3) 116.23(13) yes . . .
Ni(1) N(1) C(8) 106.14(11) yes . . .
C(2) N(1) C(3) 107.02(15) yes . . .
C(2) N(1) C(8) 111.79(17) yes . . .
C(3) N(1) C(8) 109.45(14) yes . . .
Ni(1) N(2) C(5) 115.75(15) yes . . .
Ni(1) N(2) C(6) 105.43(15) yes . . .
Ni(1) N(2) C(10) 107.19(13) yes . . .
C(5) N(2) C(6) 107.17(15) yes . . .
C(5) N(2) C(10) 109.55(17) yes . . .
C(6) N(2) C(10) 111.76(16) yes . . .
C(12) N(3) C(13) 122.03(17) yes . . .
C(12) N(3) C(14) 123.36(18) yes . . .
C(13) N(3) C(14) 113.9(2) yes . . .
C(12) N(4) C(15) 121.82(16) yes . . .
C(12) N(4) C(16) 123.12(17) yes . . .
C(15) N(4) C(16) 114.29(18) yes . . .
C(17) N(5) C(18) 123.09(18) yes . . .
C(17) N(5) C(19) 121.5(2) yes . . .
C(18) N(5) C(19) 114.65(19) yes . . .
C(17) N(6) C(20) 123.42(17) yes . . .
C(17) N(6) C(21) 121.2(2) yes . . .
C(20) N(6) C(21) 114.51(19) yes . . .
S(1) C(1) C(2) 108.90(16) yes . . .
N(1) C(2) C(1) 111.56(15) yes . . .
N(1) C(3) C(4) 112.64(14) yes . . .
C(3) C(4) C(5) 110.96(17) yes . . .
N(2) C(5) C(4) 112.8(2) yes . . .
N(2) C(6) C(7) 111.77(16) yes . . .
S(2) C(7) C(6) 109.04(16) yes . . .
N(1) C(8) C(9) 115.00(16) yes . . .
N(2) C(10) C(11) 115.18(18) yes . . .
S(3) C(12) N(3) 120.94(15) yes . . .
S(3) C(12) N(4) 118.70(16) yes . . .
N(3) C(12) N(4) 120.34(16) yes . . .
S(4) C(17) N(5) 122.66(16) yes . . .
S(4) C(17) N(6) 118.71(15) yes . . .
N(5) C(17) N(6) 118.58(16) yes . . .
S(5) C(22) F(1) 111.52(14) yes . . .
S(5) C(22) F(2) 111.14(14) yes . . .
S(5) C(22) F(3) 111.7(2) yes . . .
F(1) C(22) F(2) 106.9(2) yes . . .
F(1) C(22) F(3) 106.98(18) yes . . .
F(2) C(22) F(3) 108.43(19) yes . . .
S(6) C(23) S(7) 13.24(15) yes . . .
S(6) C(23) F(4) 120.6(3) yes . . .
S(6) C(23) F(5) 93.9(3) yes . . .
S(6) C(23) F(6) 114.1(5) yes . . .
S(6) C(23) F(7) 120.0(6) yes . . .
S(6) C(23) F(8) 100.4(4) yes . . .
S(7) C(23) F(4) 108.1(2) yes . . .
S(7) C(23) F(5) 101.8(3) yes . . .
S(7) C(23) F(6) 120.4(5) yes . . .
S(7) C(23) F(7) 132.8(6) yes . . .
S(7) C(23) F(8) 99.4(3) yes . . .
F(4) C(23) F(5) 102.9(3) yes . . .
F(4) C(23) F(6) 113.8(5) yes . . .
F(4) C(23) F(7) 111.4(5) yes . . .
F(4) C(23) F(8) 98.6(3) yes . . .
F(5) C(23) F(6) 107.8(4) yes . . .
F(5) C(23) F(7) 44.9(5) yes . . .
F(5) C(23) F(8) 143.2(3) yes . . .
F(6) C(23) F(7) 64.1(5) yes . . .
F(6) C(23) F(8) 35.5(3) yes . . .
F(7) C(23) F(8) 99.4(5) yes . . .
S(1) C(1) H(1A) 109.9 no . . .
S(1) C(1) H(1B) 109.9 no . . .
C(2) C(1) H(1A) 109.9 no . . .
C(2) C(1) H(1B) 109.9 no . . .
H(1A) C(1) H(1B) 108.3 no . . .
N(1) C(2) H(2A) 109.3 no . . .
N(1) C(2) H(2B) 109.3 no . . .
C(1) C(2) H(2A) 109.3 no . . .
C(1) C(2) H(2B) 109.3 no . . .
H(2A) C(2) H(2B) 108.0 no . . .
N(1) C(3) H(3A) 109.1 no . . .
N(1) C(3) H(3B) 109.1 no . . .
C(4) C(3) H(3A) 109.1 no . . .
C(4) C(3) H(3B) 109.1 no . . .
H(3A) C(3) H(3B) 107.8 no . . .
C(3) C(4) H(4A) 109.4 no . . .
C(3) C(4) H(4B) 109.4 no . . .
C(5) C(4) H(4A) 109.4 no . . .
C(5) C(4) H(4B) 109.4 no . . .
H(4A) C(4) H(4B) 108.0 no . . .
N(2) C(5) H(5A) 109.0 no . . .
N(2) C(5) H(5B) 109.0 no . . .
C(4) C(5) H(5A) 109.0 no . . .
C(4) C(5) H(5B) 109.0 no . . .
H(5A) C(5) H(5B) 107.8 no . . .
N(2) C(6) H(6A) 109.3 no . . .
N(2) C(6) H(6B) 109.3 no . . .
C(7) C(6) H(6A) 109.3 no . . .
C(7) C(6) H(6B) 109.3 no . . .
H(6A) C(6) H(6B) 107.9 no . . .
S(2) C(7) H(7A) 109.9 no . . .
S(2) C(7) H(7B) 109.9 no . . .
C(6) C(7) H(7A) 109.9 no . . .
C(6) C(7) H(7B) 109.9 no . . .
H(7A) C(7) H(7B) 108.3 no . . .
N(1) C(8) H(8A) 108.5 no . . .
N(1) C(8) H(8B) 108.5 no . . .
C(9) C(8) H(8A) 108.5 no . . .
C(9) C(8) H(8B) 108.5 no . . .
H(8A) C(8) H(8B) 107.5 no . . .
C(8) C(9) H(9A) 109.5 no . . .
C(8) C(9) H(9B) 109.5 no . . .
C(8) C(9) H(9C) 109.5 no . . .
H(9A) C(9) H(9B) 109.5 no . . .
H(9A) C(9) H(9C) 109.5 no . . .
H(9B) C(9) H(9C) 109.5 no . . .
N(2) C(10) H(10A) 108.5 no . . .
N(2) C(10) H(10B) 108.5 no . . .
C(11) C(10) H(10A) 108.5 no . . .
C(11) C(10) H(10B) 108.5 no . . .
H(10A) C(10) H(10B) 107.5 no . . .
C(10) C(11) H(11A) 109.5 no . . .
C(10) C(11) H(11B) 109.5 no . . .
C(10) C(11) H(11C) 109.5 no . . .
H(11A) C(11) H(11B) 109.5 no . . .
H(11A) C(11) H(11C) 109.5 no . . .
H(11B) C(11) H(11C) 109.5 no . . .
N(3) C(13) H(13A) 109.5 no . . .
N(3) C(13) H(13B) 109.5 no . . .
N(3) C(13) H(13C) 109.5 no . . .
H(13A) C(13) H(13B) 109.5 no . . .
H(13A) C(13) H(13C) 109.5 no . . .
H(13B) C(13) H(13C) 109.5 no . . .
N(3) C(14) H(14A) 109.5 no . . .
N(3) C(14) H(14B) 109.5 no . . .
N(3) C(14) H(14C) 109.5 no . . .
H(14A) C(14) H(14B) 109.5 no . . .
H(14A) C(14) H(14C) 109.5 no . . .
H(14B) C(14) H(14C) 109.5 no . . .
N(4) C(15) H(15A) 109.5 no . . .
N(4) C(15) H(15B) 109.5 no . . .
N(4) C(15) H(15C) 109.5 no . . .
H(15A) C(15) H(15B) 109.5 no . . .
H(15A) C(15) H(15C) 109.5 no . . .
H(15B) C(15) H(15C) 109.5 no . . .
N(4) C(16) H(16A) 109.5 no . . .
N(4) C(16) H(16B) 109.5 no . . .
N(4) C(16) H(16C) 109.5 no . . .
H(16A) C(16) H(16B) 109.5 no . . .
H(16A) C(16) H(16C) 109.5 no . . .
H(16B) C(16) H(16C) 109.5 no . . .
N(5) C(18) H(18A) 109.5 no . . .
N(5) C(18) H(18B) 109.5 no . . .
N(5) C(18) H(18C) 109.5 no . . .
H(18A) C(18) H(18B) 109.5 no . . .
H(18A) C(18) H(18C) 109.5 no . . .
H(18B) C(18) H(18C) 109.5 no . . .
N(5) C(19) H(19A) 109.5 no . . .
N(5) C(19) H(19B) 109.5 no . . .
N(5) C(19) H(19C) 109.5 no . . .
H(19A) C(19) H(19B) 109.5 no . . .
H(19A) C(19) H(19C) 109.5 no . . .
H(19B) C(19) H(19C) 109.5 no . . .
N(6) C(20) H(20A) 109.5 no . . .
N(6) C(20) H(20B) 109.5 no . . .
N(6) C(20) H(20C) 109.5 no . . .
H(20A) C(20) H(20B) 109.5 no . . .
H(20A) C(20) H(20C) 109.5 no . . .
H(20B) C(20) H(20C) 109.5 no . . .
N(6) C(21) H(21A) 109.5 no . . .
N(6) C(21) H(21B) 109.5 no . . .
N(6) C(21) H(21C) 109.5 no . . .
H(21A) C(21) H(21B) 109.5 no . . .
H(21A) C(21) H(21C) 109.5 no . . .
H(21B) C(21) H(21C) 109.5 no . . .

loop_
_geom_bond_atom_site_label_1
_geom_bond_atom_site_label_2
_geom_bond_distance
_geom_bond_publ_flag
_geom_bond_site_symmetry_1
_geom_bond_site_symmetry_2
Ni(1) Ni(2) 2.7178(3) yes . .
Ni(1) S(1) 2.1606(6) yes . .
Ni(1) S(2) 2.1651(4) yes . .
Ni(1) N(1) 1.9833(14) yes . .
Ni(1) N(2) 1.989(2) yes . .
Ni(2) S(1) 2.2248(4) yes . .
Ni(2) S(2) 2.2167(5) yes . .
Ni(2) S(3) 2.2079(6) yes . .
Ni(2) S(4) 2.2009(4) yes . .
S(1) C(1) 1.8197(18) yes . .
S(2) C(7) 1.821(2) yes . .
S(3) C(12) 1.7462(17) yes . .
S(4) C(17) 1.7268(18) yes . .
S(5) O(1) 1.438(2) yes . .
S(5) O(2) 1.4419(18) yes . .
S(5) O(3) 1.440(2) yes . .
S(5) C(22) 1.824(2) yes . .
S(6) S(7) 0.415(4) yes . .
S(6) O(4) 1.655(7) yes . .
S(6) O(5) 1.705(9) yes . .
S(6) O(6) 1.106(8) yes . .
S(6) O(7) 1.426(10) yes . .
S(6) O(8) 1.498(13) yes . .
S(6) O(9) 1.441(8) yes . .
S(6) C(23) 1.743(10) yes . .
S(7) O(4) 1.416(6) yes . .
S(7) O(5) 1.425(8) yes . .
S(7) O(6) 1.448(6) yes . .
S(7) O(7) 1.445(8) yes . .
S(7) O(8) 1.194(13) yes . .
S(7) O(9) 1.813(7) yes . .
S(7) C(23) 1.810(7) yes . .
F(1) C(22) 1.326(2) yes . .
F(2) C(22) 1.332(3) yes . .
F(3) C(22) 1.322(3) yes . .
F(4) C(23) 1.325(4) yes . .
F(5) F(7) 1.079(10) yes . .
F(5) C(23) 1.518(4) yes . .
F(6) F(7) 1.247(8) yes . .
F(6) F(8) 0.964(7) yes . .
F(6) C(23) 1.144(7) yes . .
F(7) C(23) 1.204(7) yes . .
F(8) C(23) 1.629(6) yes . .
O(4) O(7) 0.987(11) yes . .
O(5) O(8) 0.49(2) yes . .
O(6) O(9) 0.655(11) yes . .
N(1) C(2) 1.504(3) yes . .
N(1) C(3) 1.501(2) yes . .
N(1) C(8) 1.506(2) yes . .
N(2) C(5) 1.503(2) yes . .
N(2) C(6) 1.507(2) yes . .
N(2) C(10) 1.505(3) yes . .
N(3) C(12) 1.337(3) yes . .
N(3) C(13) 1.462(3) yes . .
N(3) C(14) 1.470(2) yes . .
N(4) C(12) 1.335(2) yes . .
N(4) C(15) 1.470(2) yes . .
N(4) C(16) 1.470(2) yes . .
N(5) C(17) 1.342(2) yes . .
N(5) C(18) 1.457(3) yes . .
N(5) C(19) 1.467(3) yes . .
N(6) C(17) 1.337(2) yes . .
N(6) C(20) 1.455(3) yes . .
N(6) C(21) 1.473(2) yes . .
C(1) C(2) 1.506(3) yes . .
C(3) C(4) 1.516(2) yes . .
C(4) C(5) 1.510(3) yes . .
C(6) C(7) 1.504(2) yes . .
C(8) C(9) 1.524(2) yes . .
C(10) C(11) 1.527(4) yes . .

loop_
_geom_contact_atom_site_label_1
_geom_contact_atom_site_label_2
_geom_contact_distance
_geom_contact_publ_flag
_geom_contact_site_symmetry_1
_geom_contact_site_symmetry_2
S(1) F(6) 3.455(7) ? . 1_655
S(1) F(8) 3.357(7) ? . 1_655
S(3) F(6) 3.283(6) ? . 1_655
S(3) F(8) 3.374(7) ? . 1_655
F(1) F(4) 2.999(2) ? . .
F(1) F(6) 3.589(5) ? . .
F(1) F(8) 2.909(5) ? . .
F(1) C(1) 3.356(2) ? . 1_455
F(1) C(13) 3.275(3) ? . 2_556
F(2) F(4) 3.336(2) ? . .
F(2) C(6) 3.270(2) ? . .
F(2) C(20) 3.548(3) ? . .
F(3) F(4) 3.006(2) ? . .
F(3) C(7) 3.309(3) ? . 2_555
F(4) F(1) 2.999(2) ? . .
F(4) F(2) 3.336(2) ? . .
F(4) F(3) 3.006(2) ? . .
F(4) C(11) 3.424(3) ? . 2_555
F(4) C(20) 3.456(3) ? . .
F(4) C(22) 3.339(2) ? . .
F(5) F(5) 3.571(4) ? . 2_465
F(5) C(11) 3.422(4) ? . 1_465
F(5) C(11) 3.427(5) ? . 2_555
F(6) S(1) 3.455(7) ? . 1_455
F(6) S(3) 3.283(6) ? . 1_455
F(6) F(1) 3.589(5) ? . .
F(7) C(18) 3.345(9) ? . 1_455
F(8) S(1) 3.357(7) ? . 1_455
F(8) S(3) 3.374(7) ? . 1_455
F(8) F(1) 2.909(5) ? . .
F(8) C(1) 3.369(6) ? . 1_455
F(8) C(2) 3.596(7) ? . 2_556
O(1) N(3) 3.466(2) ? . 2_556
O(1) C(4) 3.403(2) ? . .
O(1) C(5) 3.377(2) ? . .
O(1) C(14) 3.400(3) ? . 2_556
O(1) C(16) 3.449(2) ? . 2_556
O(2) N(6) 3.562(3) ? . 2_555
O(2) C(5) 3.557(3) ? . .
O(2) C(6) 3.494(3) ? . .
O(2) C(20) 3.540(3) ? . 2_555
O(2) C(21) 3.330(4) ? . 2_555
O(3) C(8) 3.223(3) ? . 1_455
O(3) C(9) 3.279(3) ? . 1_455
O(3) C(16) 3.592(2) ? . 1_545
O(3) C(19) 3.489(3) ? . 2_555
O(4) C(14) 3.436(5) ? . .
O(4) C(19) 3.257(5) ? . 2_565
O(5) C(3) 3.366(10) ? . 2_556
O(5) C(4) 3.442(11) ? . 2_556
O(5) C(14) 3.195(11) ? . .
O(6) C(3) 3.557(6) ? . 1_465
O(6) C(3) 3.481(5) ? . 2_556
O(6) C(5) 3.564(5) ? . 1_465
O(6) C(8) 3.470(7) ? . 1_465
O(6) C(10) 3.547(4) ? . 1_465
O(7) N(5) 3.462(9) ? . 2_565
O(7) C(10) 3.600(8) ? . 1_465
O(7) C(18) 3.179(7) ? . 2_565
O(7) C(19) 3.162(10) ? . 2_565
O(8) C(3) 3.332(14) ? . 2_556
O(8) C(4) 3.404(15) ? . 2_556
O(8) C(14) 3.049(14) ? . .
O(9) C(3) 3.374(9) ? . 2_556
O(9) C(5) 3.448(7) ? . 1_465
N(3) O(1) 3.466(2) ? . 2_556
N(5) O(7) 3.462(9) ? . 2_565
N(6) O(2) 3.562(3) ? . 2_555
C(1) F(1) 3.356(2) ? . 1_655
C(1) F(8) 3.369(6) ? . 1_655
C(2) F(8) 3.596(7) ? . 2_556
C(3) O(5) 3.366(10) ? . 2_556
C(3) O(6) 3.557(6) ? . 1_645
C(3) O(6) 3.481(5) ? . 2_556
C(3) O(8) 3.332(14) ? . 2_556
C(3) O(9) 3.374(9) ? . 2_556
C(4) O(1) 3.403(2) ? . .
C(4) O(5) 3.442(11) ? . 2_556
C(4) O(8) 3.404(15) ? . 2_556
C(5) O(1) 3.377(2) ? . .
C(5) O(2) 3.557(3) ? . .
C(5) O(6) 3.564(5) ? . 1_645
C(5) O(9) 3.448(7) ? . 1_645
C(6) F(2) 3.270(2) ? . .
C(6) O(2) 3.494(3) ? . .
C(7) F(3) 3.309(3) ? . 2_555
C(8) O(3) 3.223(3) ? . 1_655
C(8) O(6) 3.470(7) ? . 1_645
C(8) C(19) 3.476(3) ? . 2_655
C(9) O(3) 3.279(3) ? . 1_655
C(10) O(6) 3.547(4) ? . 1_645
C(10) O(7) 3.600(8) ? . 1_645
C(11) F(4) 3.424(3) ? . 2_555
C(11) F(5) 3.422(4) ? . 1_645
C(11) F(5) 3.427(5) ? . 2_555
C(13) F(1) 3.275(3) ? . 2_556
C(14) O(1) 3.400(3) ? . 2_556
C(14) O(4) 3.436(5) ? . .
C(14) O(5) 3.195(11) ? . .
C(14) O(8) 3.049(14) ? . .
C(16) O(1) 3.449(2) ? . 2_556
C(16) O(3) 3.592(2) ? . 1_565
C(16) C(16) 3.338(3) ? . 2_566
C(18) F(7) 3.345(9) ? . 1_655
C(18) O(7) 3.179(7) ? . 2_565
C(19) O(3) 3.489(3) ? . 2_555
C(19) O(4) 3.257(5) ? . 2_565
C(19) O(7) 3.162(10) ? . 2_565
C(19) C(8) 3.476(3) ? . 2_655
C(20) F(2) 3.548(3) ? . .
C(20) F(4) 3.456(3) ? . .
C(20) O(2) 3.540(3) ? . 2_555
C(21) O(2) 3.330(4) ? . 2_555
C(22) F(4) 3.339(2) ? . .
Ni(1) H(1A) 3.579 ? . .
Ni(1) H(2B) 2.962 ? . .
Ni(1) H(3B) 3.459 ? . .
Ni(1) H(4B) 2.807 ? . .
Ni(1) H(5A) 3.444 ? . .
Ni(1) H(6B) 2.943 ? . .
Ni(1) H(7B) 3.583 ? . .
Ni(1) H(8A) 2.792 ? . .
Ni(1) H(8B) 2.960 ? . .
Ni(1) H(10A) 2.973 ? . .
Ni(1) H(10B) 2.830 ? . .
Ni(1) H(19B) 3.166 ? . 2_655
Ni(2) H(1B) 3.520 ? . .
Ni(2) H(2B) 3.391 ? . .
Ni(2) H(6B) 3.379 ? . .
Ni(2) H(7A) 3.497 ? . .
Ni(2) H(13A) 3.447 ? . .
Ni(2) H(15C) 3.575 ? . .
Ni(2) H(18A) 3.002 ? . .
Ni(2) H(18C) 2.782 ? . .
S(1) H(1A) 2.349 ? . .
S(1) H(1B) 2.349 ? . .
S(1) H(2A) 3.582 ? . .
S(1) H(2B) 2.985 ? . .
S(1) H(8A) 2.918 ? . .
S(1) H(18C) 3.586 ? . .
S(2) H(6A) 3.584 ? . .
S(2) H(6B) 2.985 ? . .
S(2) H(7A) 2.350 ? . .
S(2) H(7B) 2.350 ? . .
S(2) H(10B) 2.932 ? . .
S(2) H(18C) 2.909 ? . .
S(2) H(19B) 3.194 ? . .
S(3) H(1A) 3.539 ? . 2_656
S(3) H(1B) 2.795 ? . .
S(3) H(1B) 3.404 ? . 2_656
S(3) H(2A) 3.260 ? . 2_656
S(3) H(2B) 3.160 ? . .
S(3) H(13A) 3.301 ? . .
S(3) H(13C) 2.652 ? . .
S(3) H(15A) 3.109 ? . .
S(3) H(15C) 2.714 ? . .
S(4) H(6B) 3.397 ? . .
S(4) H(7A) 3.009 ? . .
S(4) H(13A) 3.355 ? . .
S(4) H(14B) 3.406 ? . .
S(4) H(14C) 3.261 ? . .
S(4) H(15C) 3.376 ? . .
S(4) H(18A) 2.796 ? . .
S(4) H(18C) 3.379 ? . .
S(4) H(20A) 2.637 ? . .
S(4) H(20C) 3.275 ? . .
S(4) H(21A) 3.565 ? . 2_565
S(4) H(21B) 3.180 ? . 2_565
S(5) H(5B) 3.058 ? . .
S(5) H(6A) 3.557 ? . .
S(5) H(15B) 3.463 ? . 1_545
S(5) H(16A) 3.368 ? . 1_545
S(5) H(16B) 3.411 ? . 1_545
S(5) H(16C) 3.290 ? . 2_556
S(5) H(19A) 3.483 ? . 2_555
S(5) H(21C) 3.285 ? . 2_555
S(6) H(3A) 2.963 ? . 2_556
S(6) H(8B) 3.165 ? . 1_465
S(6) H(10A) 3.225 ? . 1_465
S(6) H(19C) 3.507 ? . 2_565
S(7) H(3A) 3.027 ? . 2_556
S(7) H(8B) 3.259 ? . 1_465
S(7) H(10A) 3.527 ? . 1_465
S(7) H(14B) 3.407 ? . .
S(7) H(19C) 3.449 ? . 2_565
F(1) H(1A) 2.722 ? . 1_455
F(1) H(1B) 3.397 ? . 1_455
F(1) H(13B) 2.903 ? . 2_556
F(1) H(13C) 2.843 ? . 2_556
F(2) H(6A) 3.031 ? . .
F(2) H(6B) 2.623 ? . .
F(2) H(13B) 3.583 ? . 2_556
F(2) H(20A) 2.674 ? . .
F(3) H(7A) 3.215 ? . 2_555
F(3) H(7B) 2.542 ? . 2_555
F(3) H(11C) 3.406 ? . 2_555
F(3) H(19A) 3.530 ? . 2_555
F(4) H(11B) 3.016 ? . 2_555
F(4) H(11C) 2.921 ? . 2_555
F(4) H(20A) 3.381 ? . .
F(4) H(20B) 3.429 ? . .
F(4) H(20C) 3.001 ? . .
F(5) H(10A) 3.239 ? . 1_465
F(5) H(11A) 3.350 ? . 1_465
F(5) H(11B) 2.799 ? . 1_465
F(5) H(11B) 2.528 ? . 2_555
F(5) H(11C) 3.558 ? . 2_555
F(5) H(18A) 3.555 ? . 1_455
F(5) H(18B) 3.564 ? . 1_455
F(5) H(18B) 2.885 ? . 2_565
F(6) H(1B) 3.407 ? . 1_455
F(6) H(2A) 3.430 ? . 2_556
F(6) H(15A) 3.562 ? . 1_455
F(6) H(15C) 3.378 ? . 1_455
F(7) H(11B) 3.475 ? . 1_465
F(7) H(11B) 2.902 ? . 2_555
F(7) H(15C) 3.194 ? . 1_455
F(7) H(18A) 3.044 ? . 1_455
F(7) H(18B) 3.412 ? . 1_455
F(7) H(18C) 3.033 ? . 1_455
F(8) H(1A) 3.565 ? . 1_455
F(8) H(1B) 2.796 ? . 1_455
F(8) H(2A) 2.990 ? . 2_556
F(8) H(2B) 3.267 ? . 2_556
O(1) H(4A) 2.883 ? . .
O(1) H(4B) 3.453 ? . .
O(1) H(5B) 2.579 ? . .
O(1) H(13B) 3.297 ? . 2_556
O(1) H(14A) 2.593 ? . 2_556
O(1) H(15B) 3.580 ? . 1_545
O(1) H(16A) 3.589 ? . 1_545
O(1) H(16B) 2.981 ? . 1_545
O(1) H(16C) 2.471 ? . 2_556
O(2) H(5B) 2.590 ? . .
O(2) H(6A) 2.659 ? . .
O(2) H(6B) 3.563 ? . .
O(2) H(11A) 3.386 ? . .
O(2) H(11C) 3.565 ? . .
O(2) H(15B) 2.753 ? . 1_545
O(2) H(16A) 3.586 ? . 1_545
O(2) H(19A) 3.279 ? . 2_555
O(2) H(20B) 2.763 ? . 2_555
O(2) H(21C) 2.515 ? . 2_555
O(3) H(1A) 2.885 ? . 1_455
O(3) H(8A) 2.429 ? . 1_455
O(3) H(9A) 3.051 ? . 1_455
O(3) H(9B) 3.070 ? . 1_455
O(3) H(16A) 2.861 ? . 1_545
O(3) H(16B) 3.441 ? . 1_545
O(3) H(16C) 3.148 ? . 2_556
O(3) H(19A) 2.754 ? . 2_555
O(3) H(19C) 3.502 ? . 2_555
O(3) H(21C) 3.105 ? . 2_555
O(4) H(8B) 3.141 ? . 1_465
O(4) H(10A) 3.536 ? . 1_465
O(4) H(14B) 3.149 ? . .
O(4) H(14C) 2.969 ? . .
O(4) H(18B) 2.877 ? . 2_565
O(4) H(19C) 2.351 ? . 2_565
O(4) H(20C) 2.853 ? . .
O(4) H(21A) 3.084 ? . 2_565
O(5) H(2A) 3.511 ? . 2_556
O(5) H(2B) 3.286 ? . 2_556
O(5) H(3A) 2.555 ? . 2_556
O(5) H(4A) 3.055 ? . 2_556
O(5) H(4B) 3.361 ? . 2_556
O(5) H(13C) 3.419 ? . 2_556
O(5) H(14A) 3.049 ? . .
O(5) H(14B) 2.640 ? . .
O(5) H(14C) 3.417 ? . .
O(6) H(2A) 3.599 ? . 2_556
O(6) H(3A) 2.567 ? . 2_556
O(6) H(3B) 2.657 ? . 1_465
O(6) H(5A) 2.658 ? . 1_465
O(6) H(8B) 2.582 ? . 1_465
O(6) H(10A) 2.669 ? . 1_465
O(6) H(9C) 3.407 ? . 2_556
O(6) H(15A) 3.429 ? . 1_455
O(7) H(8B) 2.967 ? . 1_465
O(7) H(10A) 2.662 ? . 1_465
O(7) H(18B) 2.291 ? . 2_565
O(7) H(19B) 3.414 ? . 2_565
O(7) H(19C) 2.374 ? . 2_565
O(7) H(20C) 3.297 ? . .
O(8) H(3A) 2.518 ? . 2_556
O(8) H(4A) 2.913 ? . 2_556
O(8) H(4B) 3.452 ? . 2_556
O(8) H(14A) 2.882 ? . .
O(8) H(14B) 2.613 ? . .
O(8) H(14C) 3.161 ? . .
O(9) H(2A) 3.110 ? . 2_556
O(9) H(3A) 2.446 ? . 2_556
O(9) H(3B) 2.751 ? . 1_465
O(9) H(3B) 3.540 ? . 2_556
O(9) H(5A) 2.482 ? . 1_465
O(9) H(8B) 3.119 ? . 1_465
O(9) H(10A) 2.915 ? . 1_465
O(9) H(9C) 2.994 ? . 2_556
O(9) H(11A) 3.503 ? . 1_465
O(9) H(15A) 2.813 ? . 1_455
N(1) H(1A) 2.809 ? . .
N(1) H(1B) 3.329 ? . .
N(1) H(2A) 2.056 ? . .
N(1) H(2B) 2.056 ? . .
N(1) H(3A) 2.051 ? . .
N(1) H(3B) 2.051 ? . .
N(1) H(4A) 3.339 ? . .
N(1) H(4B) 2.616 ? . .
N(1) H(5A) 3.333 ? . .
N(1) H(8A) 2.048 ? . .
N(1) H(8B) 2.048 ? . .
N(1) H(10A) 3.576 ? . .
N(1) H(9A) 2.837 ? . .
N(1) H(9B) 3.374 ? . .
N(1) H(9C) 2.697 ? . .
N(2) H(3B) 3.362 ? . .
N(2) H(4A) 3.334 ? . .
N(2) H(4B) 2.607 ? . .
N(2) H(5A) 2.051 ? . .
N(2) H(5B) 2.051 ? . .
N(2) H(6A) 2.058 ? . .
N(2) H(6B) 2.058 ? . .
N(2) H(7A) 3.333 ? . .
N(2) H(7B) 2.812 ? . .
N(2) H(8B) 3.536 ? . .
N(2) H(10A) 2.047 ? . .
N(2) H(10B) 2.047 ? . .
N(2) H(11A) 2.736 ? . .
N(2) H(11B) 3.382 ? . .
N(2) H(11C) 2.804 ? . .
N(3) H(13A) 2.013 ? . .
N(3) H(13B) 2.013 ? . .
N(3) H(13C) 2.013 ? . .
N(3) H(14A) 2.021 ? . .
N(3) H(14B) 2.021 ? . .
N(3) H(14C) 2.021 ? . .
N(3) H(16A) 3.230 ? . .
N(3) H(16C) 2.582 ? . .
N(4) H(9A) 2.940 ? . 2_656
N(4) H(14A) 3.275 ? . .
N(4) H(14C) 2.562 ? . .
N(4) H(15A) 2.020 ? . .
N(4) H(15B) 2.020 ? . .
N(4) H(15C) 2.020 ? . .
N(4) H(16A) 2.021 ? . .
N(4) H(16B) 2.021 ? . .
N(4) H(16C) 2.021 ? . .
N(4) H(21B) 3.598 ? . 2_565
N(4) H(21C) 3.472 ? . 2_565
N(5) H(7A) 3.174 ? . .
N(5) H(18A) 2.009 ? . .
N(5) H(18B) 2.009 ? . .
N(5) H(18C) 2.009 ? . .
N(5) H(19A) 2.017 ? . .
N(5) H(19B) 2.017 ? . .
N(5) H(19C) 2.018 ? . .
N(5) H(21A) 2.465 ? . .
N(5) H(21B) 3.308 ? . 2_565
N(5) H(21C) 3.195 ? . .
N(6) H(7A) 2.911 ? . .
N(6) H(19A) 2.524 ? . .
N(6) H(19C) 3.328 ? . .
N(6) H(20A) 2.007 ? . .
N(6) H(20B) 2.007 ? . .
N(6) H(20C) 2.007 ? . .
N(6) H(21A) 2.023 ? . .
N(6) H(21A) 3.221 ? . 2_565
N(6) H(21B) 2.023 ? . .
N(6) H(21B) 3.253 ? . 2_565
N(6) H(21C) 2.023 ? . .
C(1) H(1A) 0.990 ? . .
C(1) H(1B) 0.990 ? . .
C(1) H(1B) 3.427 ? . 2_656
C(1) H(2A) 2.058 ? . .
C(1) H(2B) 2.058 ? . .
C(1) H(8A) 2.670 ? . .
C(1) H(9A) 3.107 ? . .
C(2) H(1A) 2.064 ? . .
C(2) H(1B) 2.065 ? . .
C(2) H(1B) 3.565 ? . 2_656
C(2) H(2A) 0.990 ? . .
C(2) H(2B) 0.990 ? . .
C(2) H(3A) 2.366 ? . .
C(2) H(3B) 3.186 ? . .
C(2) H(4B) 3.071 ? . .
C(2) H(8A) 2.727 ? . .
C(2) H(8B) 3.333 ? . .
C(2) H(9A) 2.771 ? . .
C(2) H(9C) 3.168 ? . .
C(2) H(13C) 3.552 ? . .
C(3) H(2A) 2.595 ? . .
C(3) H(2B) 2.585 ? . .
C(3) H(3A) 0.990 ? . .
C(3) H(3B) 0.990 ? . .
C(3) H(3B) 3.234 ? . 2_646
C(3) H(4A) 2.069 ? . .
C(3) H(4B) 2.069 ? . .
C(3) H(5A) 2.575 ? . .
C(3) H(5B) 3.323 ? . .
C(3) H(8A) 3.304 ? . .
C(3) H(8B) 2.624 ? . .
C(3) H(9A) 3.490 ? . .
C(3) H(9C) 2.649 ? . .
C(3) H(9C) 3.117 ? . 2_646
C(4) H(2B) 3.059 ? . .
C(4) H(3A) 2.064 ? . .
C(4) H(3B) 2.064 ? . .
C(4) H(4A) 0.990 ? . .
C(4) H(4B) 0.990 ? . .
C(4) H(5A) 2.058 ? . .
C(4) H(5B) 2.058 ? . .
C(4) H(6B) 3.017 ? . .
C(4) H(9C) 3.175 ? . 2_646
C(4) H(14A) 3.520 ? . 2_556
C(5) H(3A) 3.324 ? . .
C(5) H(3B) 2.584 ? . .
C(5) H(4A) 2.063 ? . .
C(5) H(4B) 2.063 ? . .
C(5) H(5A) 0.990 ? . .
C(5) H(5B) 0.990 ? . .
C(5) H(6A) 2.602 ? . .
C(5) H(6B) 2.588 ? . .
C(5) H(10A) 2.638 ? . .
C(5) H(10B) 3.307 ? . .
C(5) H(9C) 3.489 ? . 2_646
C(5) H(11A) 2.667 ? . .
C(5) H(11C) 3.416 ? . .
C(5) H(15A) 3.380 ? . 1_545
C(5) H(15B) 3.388 ? . 1_545
C(6) H(4B) 3.024 ? . .
C(6) H(5A) 3.204 ? . .
C(6) H(5B) 2.383 ? . .
C(6) H(6A) 0.990 ? . .
C(6) H(6B) 0.990 ? . .
C(6) H(7A) 2.063 ? . .
C(6) H(7B) 2.063 ? . .
C(6) H(10A) 3.335 ? . .
C(6) H(10B) 2.715 ? . .
C(6) H(11A) 3.266 ? . .
C(6) H(11C) 2.745 ? . .
C(7) H(6A) 2.056 ? . .
C(7) H(6B) 2.056 ? . .
C(7) H(7A) 0.990 ? . .
C(7) H(7B) 0.990 ? . .
C(7) H(10B) 2.661 ? . .
C(7) H(11C) 3.143 ? . .
C(7) H(19A) 3.463 ? . .
C(7) H(20A) 3.472 ? . .
C(8) H(1A) 2.774 ? . .
C(8) H(2A) 2.691 ? . .
C(8) H(2B) 3.340 ? . .
C(8) H(3A) 2.947 ? . .
C(8) H(3B) 2.407 ? . .
C(8) H(8A) 0.990 ? . .
C(8) H(8B) 0.990 ? . .
C(8) H(10A) 3.507 ? . .
C(8) H(9A) 2.069 ? . .
C(8) H(9B) 2.069 ? . .
C(8) H(9C) 2.069 ? . .
C(8) H(19B) 3.209 ? . 2_655
C(8) H(19C) 3.062 ? . 2_655
C(9) H(1A) 3.108 ? . .
C(9) H(2A) 2.653 ? . .
C(9) H(3A) 3.084 ? . .
C(9) H(3B) 2.829 ? . .
C(9) H(3B) 3.500 ? . 2_646
C(9) H(4A) 3.211 ? . 2_646
C(9) H(8A) 2.064 ? . .
C(9) H(8B) 2.064 ? . .
C(9) H(9A) 0.980 ? . .
C(9) H(9B) 0.980 ? . .
C(9) H(9C) 0.980 ? . .
C(9) H(15A) 2.964 ? . 2_656
C(9) H(16B) 3.043 ? . 2_656
C(10) H(5A) 2.419 ? . .
C(10) H(5B) 2.927 ? . .
C(10) H(6A) 2.692 ? . .
C(10) H(6B) 3.341 ? . .
C(10) H(7B) 2.779 ? . .
C(10) H(8B) 3.507 ? . .
C(10) H(10A) 0.990 ? . .
C(10) H(10B) 0.990 ? . .
C(10) H(11A) 2.071 ? . .
C(10) H(11B) 2.071 ? . .
C(10) H(11C) 2.071 ? . .
C(10) H(18B) 3.283 ? . 2_655
C(10) H(18C) 3.211 ? . 2_655
C(10) H(19B) 3.243 ? . 2_655
C(11) H(5A) 2.841 ? . .
C(11) H(5B) 3.045 ? . .
C(11) H(6A) 2.676 ? . .
C(11) H(7B) 3.150 ? . .
C(11) H(10A) 2.066 ? . .
C(11) H(10B) 2.066 ? . .
C(11) H(11A) 0.980 ? . .
C(11) H(11B) 0.980 ? . .
C(11) H(11C) 0.980 ? . .
C(11) H(15B) 3.554 ? . 1_545
C(11) H(20B) 3.186 ? . 2_555
C(12) H(9A) 3.405 ? . 2_656
C(12) H(13A) 2.932 ? . .
C(12) H(13B) 3.174 ? . .
C(12) H(13C) 2.543 ? . .
C(12) H(14A) 3.027 ? . .
C(12) H(14B) 3.144 ? . .
C(12) H(14C) 2.548 ? . .
C(12) H(15A) 2.879 ? . .
C(12) H(15B) 3.202 ? . .
C(12) H(15C) 2.575 ? . .
C(12) H(16A) 3.003 ? . .
C(12) H(16B) 3.154 ? . .
C(12) H(16C) 2.548 ? . .
C(13) H(2B) 3.332 ? . .
C(13) H(4B) 3.385 ? . .
C(13) H(13A) 0.980 ? . .
C(13) H(13B) 0.980 ? . .
C(13) H(13B) 3.387 ? . 2_556
C(13) H(13C) 0.980 ? . .
C(13) H(14A) 2.825 ? . .
C(13) H(14B) 2.532 ? . .
C(13) H(14C) 3.263 ? . .
C(14) H(4A) 3.575 ? . 2_556
C(14) H(13A) 2.770 ? . .
C(14) H(13B) 2.569 ? . .
C(14) H(13C) 3.278 ? . .
C(14) H(14A) 0.980 ? . .
C(14) H(14B) 0.980 ? . .
C(14) H(14C) 0.980 ? . .
C(14) H(16A) 2.820 ? . .
C(14) H(16C) 2.596 ? . .
C(15) H(5A) 3.282 ? . 1_565
C(15) H(5B) 3.437 ? . 1_565
C(15) H(9A) 3.091 ? . 2_656
C(15) H(11A) 3.019 ? . 1_565
C(15) H(15A) 0.980 ? . .
C(15) H(15B) 0.980 ? . .
C(15) H(15C) 0.980 ? . .
C(15) H(16A) 2.863 ? . .
C(15) H(16B) 2.528 ? . .
C(15) H(16C) 3.265 ? . .
C(15) H(18A) 3.293 ? . .
C(15) H(21B) 3.248 ? . 2_565
C(15) H(21C) 3.311 ? . 2_565
C(16) H(9A) 3.056 ? . 2_656
C(16) H(9B) 3.444 ? . 1_465
C(16) H(9B) 3.453 ? . 2_656
C(16) H(14A) 2.874 ? . .
C(16) H(14C) 2.549 ? . .
C(16) H(15A) 2.850 ? . .
C(16) H(15B) 2.536 ? . .
C(16) H(15C) 3.270 ? . .
C(16) H(16A) 0.980 ? . .
C(16) H(16A) 3.499 ? . 2_566
C(16) H(16B) 0.980 ? . .
C(16) H(16B) 2.863 ? . 2_566
C(16) H(16C) 0.980 ? . .
C(16) H(16C) 3.133 ? . 2_566
C(16) H(21C) 3.520 ? . 2_565
C(17) H(7A) 2.645 ? . .
C(17) H(18A) 2.552 ? . .
C(17) H(18B) 3.174 ? . .
C(17) H(18C) 2.962 ? . .
C(17) H(19A) 2.505 ? . .
C(17) H(19B) 3.078 ? . .
C(17) H(19C) 3.069 ? . .
C(17) H(20A) 2.556 ? . .
C(17) H(20B) 3.174 ? . .
C(17) H(20C) 2.952 ? . .
C(17) H(21A) 2.511 ? . .
C(17) H(21A) 3.438 ? . 2_565
C(17) H(21B) 3.128 ? . .
C(17) H(21B) 2.924 ? . 2_565
C(17) H(21C) 3.007 ? . .
C(18) H(10A) 3.357 ? . 2_655
C(18) H(10B) 3.181 ? . 2_655
C(18) H(11B) 3.583 ? . 2_655
C(18) H(15C) 3.310 ? . .
C(18) H(18A) 0.980 ? . .
C(18) H(18B) 0.980 ? . .
C(18) H(18C) 0.980 ? . .
C(18) H(19A) 3.284 ? . .
C(18) H(19B) 2.605 ? . .
C(18) H(19C) 2.748 ? . .
C(18) H(21A) 3.505 ? . .
C(18) H(21B) 3.403 ? . 2_565
C(19) H(7A) 3.330 ? . .
C(19) H(8A) 2.945 ? . 2_655
C(19) H(8B) 3.054 ? . 2_655
C(19) H(10A) 3.391 ? . 2_655
C(19) H(10B) 3.559 ? . 2_655
C(19) H(18A) 3.284 ? . .
C(19) H(18B) 2.597 ? . .
C(19) H(18C) 2.754 ? . .
C(19) H(19A) 0.980 ? . .
C(19) H(19B) 0.980 ? . .
C(19) H(19C) 0.980 ? . .
C(19) H(21A) 2.622 ? . .
C(19) H(21C) 2.853 ? . .
C(20) H(7A) 3.093 ? . .
C(20) H(11C) 3.350 ? . 2_555
C(20) H(20A) 0.980 ? . .
C(20) H(20B) 0.980 ? . .
C(20) H(20C) 0.980 ? . .
C(20) H(21A) 3.264 ? . .
C(20) H(21A) 3.462 ? . 2_565
C(20) H(21B) 2.541 ? . .
C(20) H(21C) 2.836 ? . .
C(21) H(14C) 3.584 ? . 2_565
C(21) H(15B) 3.218 ? . 2_565
C(21) H(16A) 3.564 ? . 2_565
C(21) H(19A) 2.578 ? . .
C(21) H(19C) 2.946 ? . .
C(21) H(20A) 3.287 ? . .
C(21) H(20B) 2.593 ? . .
C(21) H(20C) 2.758 ? . .
C(21) H(21A) 0.980 ? . .
C(21) H(21A) 3.448 ? . 2_565
C(21) H(21B) 0.980 ? . .
C(21) H(21B) 3.478 ? . 2_565
C(21) H(21C) 0.980 ? . .
C(22) H(1A) 3.550 ? . 1_455
C(23) H(11B) 3.392 ? . 2_555
H(1A) Ni(1) 3.579 ? . .
H(1A) S(1) 2.349 ? . .
H(1A) S(3) 3.539 ? . 2_656
H(1A) F(1) 2.722 ? . 1_655
H(1A) F(8) 3.565 ? . 1_655
H(1A) O(3) 2.885 ? . 1_655
H(1A) N(1) 2.809 ? . .
H(1A) C(1) 0.990 ? . .
H(1A) C(2) 2.064 ? . .
H(1A) C(8) 2.774 ? . .
H(1A) C(9) 3.108 ? . .
H(1A) C(22) 3.550 ? . 1_655
H(1A) H(1B) 1.605 ? . .
H(1A) H(2A) 2.289 ? . .
H(1A) H(2B) 2.849 ? . .
H(1A) H(8A) 2.308 ? . .
H(1A) H(9A) 2.535 ? . .
H(1A) H(13C) 3.420 ? . 2_656
H(1B) Ni(2) 3.520 ? . .
H(1B) S(1) 2.349 ? . .
H(1B) S(3) 2.795 ? . .
H(1B) S(3) 3.404 ? . 2_656
H(1B) F(1) 3.397 ? . 1_655
H(1B) F(6) 3.407 ? . 1_655
H(1B) F(8) 2.796 ? . 1_655
H(1B) N(1) 3.329 ? . .
H(1B) C(1) 0.990 ? . .
H(1B) C(1) 3.427 ? . 2_656
H(1B) C(2) 2.065 ? . .
H(1B) C(2) 3.565 ? . 2_656
H(1B) H(1A) 1.605 ? . .
H(1B) H(1B) 2.604 ? . 2_656
H(1B) H(2A) 2.439 ? . .
H(1B) H(2A) 3.400 ? . 2_656
H(1B) H(2B) 2.283 ? . .
H(1B) H(2B) 3.270 ? . 2_656
H(1B) H(13C) 3.426 ? . 2_656
H(2A) S(1) 3.582 ? . .
H(2A) S(3) 3.260 ? . 2_656
H(2A) F(6) 3.430 ? . 2_556
H(2A) F(8) 2.990 ? . 2_556
H(2A) O(5) 3.511 ? . 2_556
H(2A) O(6) 3.599 ? . 2_556
H(2A) O(9) 3.110 ? . 2_556
H(2A) N(1) 2.056 ? . .
H(2A) C(1) 2.058 ? . .
H(2A) C(2) 0.990 ? . .
H(2A) C(3) 2.595 ? . .
H(2A) C(8) 2.691 ? . .
H(2A) C(9) 2.653 ? . .
H(2A) H(1A) 2.289 ? . .
H(2A) H(1B) 2.439 ? . .
H(2A) H(1B) 3.400 ? . 2_656
H(2A) H(2B) 1.601 ? . .
H(2A) H(3A) 2.213 ? . .
H(2A) H(3B) 3.243 ? . .
H(2A) H(8A) 3.051 ? . .
H(2A) H(8B) 3.572 ? . .
H(2A) H(9A) 2.265 ? . .
H(2A) H(9C) 2.684 ? . .
H(2A) H(15A) 3.214 ? . 2_656
H(2B) Ni(1) 2.962 ? . .
H(2B) Ni(2) 3.391 ? . .
H(2B) S(1) 2.985 ? . .
H(2B) S(3) 3.160 ? . .
H(2B) F(8) 3.267 ? . 2_556
H(2B) O(5) 3.286 ? . 2_556
H(2B) N(1) 2.056 ? . .
H(2B) C(1) 2.058 ? . .
H(2B) C(2) 0.990 ? . .
H(2B) C(3) 2.585 ? . .
H(2B) C(4) 3.059 ? . .
H(2B) C(8) 3.340 ? . .
H(2B) C(13) 3.332 ? . .
H(2B) H(1A) 2.849 ? . .
H(2B) H(1B) 2.283 ? . .
H(2B) H(1B) 3.270 ? . 2_656
H(2B) H(2A) 1.601 ? . .
H(2B) H(3A) 2.449 ? . .
H(2B) H(3B) 3.516 ? . .
H(2B) H(4B) 2.573 ? . .
H(2B) H(13A) 3.234 ? . .
H(2B) H(13C) 2.575 ? . .
H(3A) S(6) 2.963 ? . 2_556
H(3A) S(7) 3.027 ? . 2_556
H(3A) O(5) 2.555 ? . 2_556
H(3A) O(6) 2.567 ? . 2_556
H(3A) O(8) 2.518 ? . 2_556
H(3A) O(9) 2.446 ? . 2_556
H(3A) N(1) 2.051 ? . .
H(3A) C(2) 2.366 ? . .
H(3A) C(3) 0.990 ? . .
H(3A) C(4) 2.064 ? . .
H(3A) C(5) 3.324 ? . .
H(3A) C(8) 2.947 ? . .
H(3A) C(9) 3.084 ? . .
H(3A) H(2A) 2.213 ? . .
H(3A) H(2B) 2.449 ? . .
H(3A) H(3B) 1.600 ? . .
H(3A) H(3B) 2.955 ? . 2_646
H(3A) H(4A) 2.271 ? . .
H(3A) H(4B) 2.456 ? . .
H(3A) H(5A) 3.427 ? . .
H(3A) H(8B) 3.305 ? . .
H(3A) H(9A) 3.366 ? . .
H(3A) H(9C) 2.531 ? . .
H(3A) H(9C) 3.190 ? . 2_646
H(3B) Ni(1) 3.459 ? . .
H(3B) O(6) 2.657 ? . 1_645
H(3B) O(9) 2.751 ? . 1_645
H(3B) O(9) 3.540 ? . 2_556
H(3B) N(1) 2.051 ? . .
H(3B) N(2) 3.362 ? . .
H(3B) C(2) 3.186 ? . .
H(3B) C(3) 0.990 ? . .
H(3B) C(3) 3.234 ? . 2_646
H(3B) C(4) 2.064 ? . .
H(3B) C(5) 2.584 ? . .
H(3B) C(8) 2.407 ? . .
H(3B) C(9) 2.829 ? . .
H(3B) C(9) 3.500 ? . 2_646
H(3B) H(2A) 3.243 ? . .
H(3B) H(2B) 3.516 ? . .
H(3B) H(3A) 1.600 ? . .
H(3B) H(3A) 2.955 ? . 2_646
H(3B) H(3B) 2.598 ? . 2_646
H(3B) H(4A) 2.452 ? . .
H(3B) H(4B) 2.855 ? . .
H(3B) H(5A) 2.276 ? . .
H(3B) H(5B) 3.428 ? . .
H(3B) H(8A) 3.362 ? . .
H(3B) H(8B) 2.262 ? . .
H(3B) H(10A) 3.425 ? . .
H(3B) H(9A) 3.523 ? . .
H(3B) H(9B) 3.450 ? . .
H(3B) H(9C) 2.345 ? . .
H(3B) H(9C) 2.557 ? . 2_646
H(4A) O(1) 2.883 ? . .
H(4A) O(5) 3.055 ? . 2_556
H(4A) O(8) 2.913 ? . 2_556
H(4A) N(1) 3.339 ? . .
H(4A) N(2) 3.334 ? . .
H(4A) C(3) 2.069 ? . .
H(4A) C(4) 0.990 ? . .
H(4A) C(5) 2.063 ? . .
H(4A) C(9) 3.211 ? . 2_646
H(4A) C(14) 3.575 ? . 2_556
H(4A) H(3A) 2.271 ? . .
H(4A) H(3B) 2.452 ? . .
H(4A) H(4B) 1.602 ? . .
H(4A) H(5A) 2.452 ? . .
H(4A) H(5B) 2.260 ? . .
H(4A) H(9B) 2.851 ? . 2_646
H(4A) H(9C) 2.681 ? . 2_646
H(4A) H(14A) 2.672 ? . 2_556
H(4B) Ni(1) 2.807 ? . .
H(4B) O(1) 3.453 ? . .
H(4B) O(5) 3.361 ? . 2_556
H(4B) O(8) 3.452 ? . 2_556
H(4B) N(1) 2.616 ? . .
H(4B) N(2) 2.607 ? . .
H(4B) C(2) 3.071 ? . .
H(4B) C(3) 2.069 ? . .
H(4B) C(4) 0.990 ? . .
H(4B) C(5) 2.063 ? . .
H(4B) C(6) 3.024 ? . .
H(4B) C(13) 3.385 ? . .
H(4B) H(2B) 2.573 ? . .
H(4B) H(3A) 2.456 ? . .
H(4B) H(3B) 2.855 ? . .
H(4B) H(4A) 1.602 ? . .
H(4B) H(5A) 2.848 ? . .
H(4B) H(5B) 2.456 ? . .
H(4B) H(6A) 3.579 ? . .
H(4B) H(6B) 2.510 ? . .
H(4B) H(13A) 2.660 ? . .
H(4B) H(13C) 3.296 ? . .
H(4B) H(14A) 3.513 ? . 2_556
H(5A) Ni(1) 3.444 ? . .
H(5A) O(6) 2.658 ? . 1_645
H(5A) O(9) 2.482 ? . 1_645
H(5A) N(1) 3.333 ? . .
H(5A) N(2) 2.051 ? . .
H(5A) C(3) 2.575 ? . .
H(5A) C(4) 2.058 ? . .
H(5A) C(5) 0.990 ? . .
H(5A) C(6) 3.204 ? . .
H(5A) C(10) 2.419 ? . .
H(5A) C(11) 2.841 ? . .
H(5A) C(15) 3.282 ? . 1_545
H(5A) H(3A) 3.427 ? . .
H(5A) H(3B) 2.276 ? . .
H(5A) H(4A) 2.452 ? . .
H(5A) H(4B) 2.848 ? . .
H(5A) H(5B) 1.600 ? . .
H(5A) H(6A) 3.274 ? . .
H(5A) H(6B) 3.525 ? . .
H(5A) H(8B) 3.331 ? . .
H(5A) H(10A) 2.281 ? . .
H(5A) H(10B) 3.373 ? . .
H(5A) H(9C) 2.971 ? . 2_646
H(5A) H(11A) 2.353 ? . .
H(5A) H(11B) 3.516 ? . .
H(5A) H(11C) 3.479 ? . .
H(5A) H(15A) 2.685 ? . 1_545
H(5A) H(15B) 3.051 ? . 1_545
H(5B) S(5) 3.058 ? . .
H(5B) O(1) 2.579 ? . .
H(5B) O(2) 2.590 ? . .
H(5B) N(2) 2.051 ? . .
H(5B) C(3) 3.323 ? . .
H(5B) C(4) 2.058 ? . .
H(5B) C(5) 0.990 ? . .
H(5B) C(6) 2.383 ? . .
H(5B) C(10) 2.927 ? . .
H(5B) C(11) 3.045 ? . .
H(5B) C(15) 3.437 ? . 1_545
H(5B) H(3B) 3.428 ? . .
H(5B) H(4A) 2.260 ? . .
H(5B) H(4B) 2.456 ? . .
H(5B) H(5A) 1.600 ? . .
H(5B) H(6A) 2.222 ? . .
H(5B) H(6B) 2.479 ? . .
H(5B) H(10A) 3.298 ? . .
H(5B) H(11A) 2.541 ? . .
H(5B) H(11C) 3.244 ? . .
H(5B) H(15A) 3.194 ? . 1_545
H(5B) H(15B) 2.790 ? . 1_545
H(6A) S(2) 3.584 ? . .
H(6A) S(5) 3.557 ? . .
H(6A) F(2) 3.031 ? . .
H(6A) O(2) 2.659 ? . .
H(6A) N(2) 2.058 ? . .
H(6A) C(5) 2.602 ? . .
H(6A) C(6) 0.990 ? . .
H(6A) C(7) 2.056 ? . .
H(6A) C(10) 2.692 ? . .
H(6A) C(11) 2.676 ? . .
H(6A) H(4B) 3.579 ? . .
H(6A) H(5A) 3.274 ? . .
H(6A) H(5B) 2.222 ? . .
H(6A) H(6B) 1.601 ? . .
H(6A) H(7A) 2.434 ? . .
H(6A) H(7B) 2.287 ? . .
H(6A) H(10A) 3.580 ? . .
H(6A) H(10B) 3.032 ? . .
H(6A) H(11A) 2.806 ? . .
H(6A) H(11C) 2.213 ? . .
H(6A) H(20B) 3.368 ? . 2_555
H(6B) Ni(1) 2.943 ? . .
H(6B) Ni(2) 3.379 ? . .
H(6B) S(2) 2.985 ? . .
H(6B) S(4) 3.397 ? . .
H(6B) F(2) 2.623 ? . .
H(6B) O(2) 3.563 ? . .
H(6B) N(2) 2.058 ? . .
H(6B) C(4) 3.017 ? . .
H(6B) C(5) 2.588 ? . .
H(6B) C(6) 0.990 ? . .
H(6B) C(7) 2.056 ? . .
H(6B) C(10) 3.341 ? . .
H(6B) H(4B) 2.510 ? . .
H(6B) H(5A) 3.525 ? . .
H(6B) H(5B) 2.479 ? . .
H(6B) H(6A) 1.601 ? . .
H(6B) H(7A) 2.282 ? . .
H(6B) H(7B) 2.848 ? . .
H(6B) H(13A) 3.251 ? . .
H(6B) H(20A) 3.273 ? . .
H(7A) Ni(2) 3.497 ? . .
H(7A) S(2) 2.350 ? . .
H(7A) S(4) 3.009 ? . .
H(7A) F(3) 3.215 ? . 2_555
H(7A) N(2) 3.333 ? . .
H(7A) N(5) 3.174 ? . .
H(7A) N(6) 2.911 ? . .
H(7A) C(6) 2.063 ? . .
H(7A) C(7) 0.990 ? . .
H(7A) C(17) 2.645 ? . .
H(7A) C(19) 3.330 ? . .
H(7A) C(20) 3.093 ? . .
H(7A) H(6A) 2.434 ? . .
H(7A) H(6B) 2.282 ? . .
H(7A) H(7B) 1.605 ? . .
H(7A) H(19A) 2.884 ? . .
H(7A) H(19B) 3.421 ? . .
H(7A) H(20A) 2.590 ? . .
H(7A) H(20B) 3.331 ? . .
H(7B) Ni(1) 3.583 ? . .
H(7B) S(2) 2.350 ? . .
H(7B) F(3) 2.542 ? . 2_555
H(7B) N(2) 2.812 ? . .
H(7B) C(6) 2.063 ? . .
H(7B) C(7) 0.990 ? . .
H(7B) C(10) 2.779 ? . .
H(7B) C(11) 3.150 ? . .
H(7B) H(6A) 2.287 ? . .
H(7B) H(6B) 2.848 ? . .
H(7B) H(7A) 1.605 ? . .
H(7B) H(10B) 2.291 ? . .
H(7B) H(11C) 2.603 ? . .
H(7B) H(19A) 3.445 ? . .
H(7B) H(19B) 3.588 ? . .
H(8A) Ni(1) 2.792 ? . .
H(8A) S(1) 2.918 ? . .
H(8A) O(3) 2.429 ? . 1_655
H(8A) N(1) 2.048 ? . .
H(8A) C(1) 2.670 ? . .
H(8A) C(2) 2.727 ? . .
H(8A) C(3) 3.304 ? . .
H(8A) C(8) 0.990 ? . .
H(8A) C(9) 2.064 ? . .
H(8A) C(19) 2.945 ? . 2_655
H(8A) H(1A) 2.308 ? . .
H(8A) H(2A) 3.051 ? . .
H(8A) H(3B) 3.362 ? . .
H(8A) H(8B) 1.597 ? . .
H(8A) H(9A) 2.311 ? . .
H(8A) H(9B) 2.406 ? . .
H(8A) H(9C) 2.853 ? . .
H(8A) H(19A) 2.881 ? . 2_655
H(8A) H(19B) 2.696 ? . 2_655
H(8A) H(19C) 2.756 ? . 2_655
H(8B) Ni(1) 2.960 ? . .
H(8B) S(6) 3.165 ? . 1_645
H(8B) S(7) 3.259 ? . 1_645
H(8B) O(4) 3.141 ? . 1_645
H(8B) O(6) 2.582 ? . 1_645
H(8B) O(7) 2.967 ? . 1_645
H(8B) O(9) 3.119 ? . 1_645
H(8B) N(1) 2.048 ? . .
H(8B) N(2) 3.536 ? . .
H(8B) C(2) 3.333 ? . .
H(8B) C(3) 2.624 ? . .
H(8B) C(8) 0.990 ? . .
H(8B) C(9) 2.064 ? . .
H(8B) C(10) 3.507 ? . .
H(8B) C(19) 3.054 ? . 2_655
H(8B) H(2A) 3.572 ? . .
H(8B) H(3A) 3.305 ? . .
H(8B) H(3B) 2.262 ? . .
H(8B) H(5A) 3.331 ? . .
H(8B) H(8A) 1.597 ? . .
H(8B) H(10A) 2.748 ? . .
H(8B) H(9A) 2.850 ? . .
H(8B) H(9B) 2.294 ? . .
H(8B) H(9C) 2.426 ? . .
H(8B) H(19A) 3.427 ? . 2_655
H(8B) H(19B) 2.848 ? . 2_655
H(8B) H(19C) 2.477 ? . 2_655
H(10A) Ni(1) 2.973 ? . .
H(10A) S(6) 3.225 ? . 1_645
H(10A) S(7) 3.527 ? . 1_645
H(10A) F(5) 3.239 ? . 1_645
H(10A) O(4) 3.536 ? . 1_645
H(10A) O(6) 2.669 ? . 1_645
H(10A) O(7) 2.662 ? . 1_645
H(10A) O(9) 2.915 ? . 1_645
H(10A) N(1) 3.576 ? . .
H(10A) N(2) 2.047 ? . .
H(10A) C(5) 2.638 ? . .
H(10A) C(6) 3.335 ? . .
H(10A) C(8) 3.507 ? . .
H(10A) C(10) 0.990 ? . .
H(10A) C(11) 2.066 ? . .
H(10A) C(18) 3.357 ? . 2_655
H(10A) C(19) 3.391 ? . 2_655
H(10A) H(3B) 3.425 ? . .
H(10A) H(5A) 2.281 ? . .
H(10A) H(5B) 3.298 ? . .
H(10A) H(6A) 3.580 ? . .
H(10A) H(8B) 2.748 ? . .
H(10A) H(10B) 1.597 ? . .
H(10A) H(11A) 2.397 ? . .
H(10A) H(11B) 2.322 ? . .
H(10A) H(11C) 2.856 ? . .
H(10A) H(18B) 2.782 ? . 2_655
H(10A) H(18C) 3.140 ? . 2_655
H(10A) H(19B) 2.844 ? . 2_655
H(10A) H(19C) 3.156 ? . 2_655
H(10B) Ni(1) 2.830 ? . .
H(10B) S(2) 2.932 ? . .
H(10B) N(2) 2.047 ? . .
H(10B) C(5) 3.307 ? . .
H(10B) C(6) 2.715 ? . .
H(10B) C(7) 2.661 ? . .
H(10B) C(10) 0.990 ? . .
H(10B) C(11) 2.066 ? . .
H(10B) C(18) 3.181 ? . 2_655
H(10B) C(19) 3.559 ? . 2_655
H(10B) H(5A) 3.373 ? . .
H(10B) H(6A) 3.032 ? . .
H(10B) H(7B) 2.291 ? . .
H(10B) H(10A) 1.597 ? . .
H(10B) H(11A) 2.857 ? . .
H(10B) H(11B) 2.377 ? . .
H(10B) H(11C) 2.341 ? . .
H(10B) H(18B) 3.039 ? . 2_655
H(10B) H(18C) 2.524 ? . 2_655
H(10B) H(19B) 2.773 ? . 2_655
H(9A) O(3) 3.051 ? . 1_655
H(9A) N(1) 2.837 ? . .
H(9A) N(4) 2.940 ? . 2_656
H(9A) C(1) 3.107 ? . .
H(9A) C(2) 2.771 ? . .
H(9A) C(3) 3.490 ? . .
H(9A) C(8) 2.069 ? . .
H(9A) C(9) 0.980 ? . .
H(9A) C(12) 3.405 ? . 2_656
H(9A) C(15) 3.091 ? . 2_656
H(9A) C(16) 3.056 ? . 2_656
H(9A) H(1A) 2.535 ? . .
H(9A) H(2A) 2.265 ? . .
H(9A) H(3A) 3.366 ? . .
H(9A) H(3B) 3.523 ? . .
H(9A) H(8A) 2.311 ? . .
H(9A) H(8B) 2.850 ? . .
H(9A) H(9B) 1.600 ? . .
H(9A) H(9C) 1.600 ? . .
H(9A) H(15A) 2.423 ? . 2_656
H(9A) H(16B) 2.627 ? . 2_656
H(9A) H(16C) 3.147 ? . 2_656
H(9B) O(3) 3.070 ? . 1_655
H(9B) N(1) 3.374 ? . .
H(9B) C(8) 2.069 ? . .
H(9B) C(9) 0.980 ? . .
H(9B) C(16) 3.444 ? . 1_645
H(9B) C(16) 3.453 ? . 2_656
H(9B) H(3B) 3.450 ? . .
H(9B) H(4A) 2.851 ? . 2_646
H(9B) H(8A) 2.406 ? . .
H(9B) H(8B) 2.294 ? . .
H(9B) H(9A) 1.600 ? . .
H(9B) H(9C) 1.600 ? . .
H(9B) H(14A) 3.227 ? . 1_645
H(9B) H(14C) 3.444 ? . 1_645
H(9B) H(15A) 3.352 ? . 2_656
H(9B) H(16A) 2.781 ? . 1_645
H(9B) H(16B) 2.671 ? . 2_656
H(9B) H(16C) 3.289 ? . 1_645
H(9B) H(16C) 3.549 ? . 2_656
H(9B) H(19C) 3.574 ? . 2_655
H(9C) O(6) 3.407 ? . 2_556
H(9C) O(9) 2.994 ? . 2_556
H(9C) N(1) 2.697 ? . .
H(9C) C(2) 3.168 ? . .
H(9C) C(3) 2.649 ? . .
H(9C) C(3) 3.117 ? . 2_646
H(9C) C(4) 3.175 ? . 2_646
H(9C) C(5) 3.489 ? . 2_646
H(9C) C(8) 2.069 ? . .
H(9C) C(9) 0.980 ? . .
H(9C) H(2A) 2.684 ? . .
H(9C) H(3A) 2.531 ? . .
H(9C) H(3A) 3.190 ? . 2_646
H(9C) H(3B) 2.345 ? . .
H(9C) H(3B) 2.557 ? . 2_646
H(9C) H(4A) 2.681 ? . 2_646
H(9C) H(5A) 2.971 ? . 2_646
H(9C) H(8A) 2.853 ? . .
H(9C) H(8B) 2.426 ? . .
H(9C) H(9A) 1.600 ? . .
H(9C) H(9B) 1.600 ? . .
H(9C) H(15A) 2.721 ? . 2_656
H(9C) H(16B) 3.413 ? . 2_656
H(11A) F(5) 3.350 ? . 1_645
H(11A) O(2) 3.386 ? . .
H(11A) O(9) 3.503 ? . 1_645
H(11A) N(2) 2.736 ? . .
H(11A) C(5) 2.667 ? . .
H(11A) C(6) 3.266 ? . .
H(11A) C(10) 2.071 ? . .
H(11A) C(11) 0.980 ? . .
H(11A) C(15) 3.019 ? . 1_545
H(11A) H(5A) 2.353 ? . .
H(11A) H(5B) 2.541 ? . .
H(11A) H(6A) 2.806 ? . .
H(11A) H(10A) 2.397 ? . .
H(11A) H(10B) 2.857 ? . .
H(11A) H(11B) 1.600 ? . .
H(11A) H(11C) 1.600 ? . .
H(11A) H(15A) 3.060 ? . 1_545
H(11A) H(15B) 2.591 ? . 1_545
H(11A) H(15C) 2.911 ? . 1_545
H(11A) H(20B) 3.045 ? . 2_555
H(11B) F(4) 3.016 ? . 2_555
H(11B) F(5) 2.799 ? . 1_645
H(11B) F(5) 2.528 ? . 2_555
H(11B) F(7) 3.475 ? . 1_645
H(11B) F(7) 2.902 ? . 2_555
H(11B) N(2) 3.382 ? . .
H(11B) C(10) 2.071 ? . .
H(11B) C(11) 0.980 ? . .
H(11B) C(18) 3.583 ? . 2_655
H(11B) C(23) 3.392 ? . 2_555
H(11B) H(5A) 3.516 ? . .
H(11B) H(10A) 2.322 ? . .
H(11B) H(10B) 2.377 ? . .
H(11B) H(11A) 1.600 ? . .
H(11B) H(11C) 1.600 ? . .
H(11B) H(18B) 3.059 ? . 2_655
H(11B) H(18C) 3.237 ? . 2_655
H(11B) H(20B) 3.545 ? . 2_555
H(11C) F(3) 3.406 ? . 2_555
H(11C) F(4) 2.921 ? . 2_555
H(11C) F(5) 3.558 ? . 2_555
H(11C) O(2) 3.565 ? . .
H(11C) N(2) 2.804 ? . .
H(11C) C(5) 3.416 ? . .
H(11C) C(6) 2.745 ? . .
H(11C) C(7) 3.143 ? . .
H(11C) C(10) 2.071 ? . .
H(11C) C(11) 0.980 ? . .
H(11C) C(20) 3.350 ? . 2_555
H(11C) H(5A) 3.479 ? . .
H(11C) H(5B) 3.244 ? . .
H(11C) H(6A) 2.213 ? . .
H(11C) H(7B) 2.603 ? . .
H(11C) H(10A) 2.856 ? . .
H(11C) H(10B) 2.341 ? . .
H(11C) H(11A) 1.600 ? . .
H(11C) H(11B) 1.600 ? . .
H(11C) H(20B) 2.547 ? . 2_555
H(11C) H(20C) 3.422 ? . 2_555
H(13A) Ni(2) 3.447 ? . .
H(13A) S(3) 3.301 ? . .
H(13A) S(4) 3.355 ? . .
H(13A) N(3) 2.013 ? . .
H(13A) C(12) 2.932 ? . .
H(13A) C(13) 0.980 ? . .
H(13A) C(14) 2.770 ? . .
H(13A) H(2B) 3.234 ? . .
H(13A) H(4B) 2.660 ? . .
H(13A) H(6B) 3.251 ? . .
H(13A) H(13B) 1.600 ? . .
H(13A) H(13B) 3.159 ? . 2_556
H(13A) H(13C) 1.600 ? . .
H(13A) H(14A) 3.327 ? . .
H(13A) H(14B) 2.527 ? . .
H(13A) H(14C) 3.508 ? . .
H(13B) F(1) 2.903 ? . 2_556
H(13B) F(2) 3.583 ? . 2_556
H(13B) O(1) 3.297 ? . 2_556
H(13B) N(3) 2.013 ? . .
H(13B) C(12) 3.174 ? . .
H(13B) C(13) 0.980 ? . .
H(13B) C(13) 3.387 ? . 2_556
H(13B) C(14) 2.569 ? . .
H(13B) H(13A) 1.600 ? . .
H(13B) H(13A) 3.159 ? . 2_556
H(13B) H(13B) 2.739 ? . 2_556
H(13B) H(13C) 1.600 ? . .
H(13B) H(14A) 2.624 ? . .
H(13B) H(14B) 2.574 ? . .
H(13B) H(14B) 3.263 ? . 2_556
H(13B) H(14C) 3.510 ? . .
H(13C) S(3) 2.652 ? . .
H(13C) F(1) 2.843 ? . 2_556
H(13C) O(5) 3.419 ? . 2_556
H(13C) N(3) 2.013 ? . .
H(13C) C(2) 3.552 ? . .
H(13C) C(12) 2.543 ? . .
H(13C) C(13) 0.980 ? . .
H(13C) C(14) 3.278 ? . .
H(13C) H(1A) 3.420 ? . 2_656
H(13C) H(1B) 3.426 ? . 2_656
H(13C) H(2B) 2.575 ? . .
H(13C) H(4B) 3.296 ? . .
H(13C) H(13A) 1.600 ? . .
H(13C) H(13B) 1.600 ? . .
H(13C) H(14A) 3.593 ? . .
H(13C) H(14B) 3.478 ? . .
H(14A) O(1) 2.593 ? . 2_556
H(14A) O(5) 3.049 ? . .
H(14A) O(8) 2.882 ? . .
H(14A) N(3) 2.021 ? . .
H(14A) N(4) 3.275 ? . .
H(14A) C(4) 3.520 ? . 2_556
H(14A) C(12) 3.027 ? . .
H(14A) C(13) 2.825 ? . .
H(14A) C(14) 0.980 ? . .
H(14A) C(16) 2.874 ? . .
H(14A) H(4A) 2.672 ? . 2_556
H(14A) H(4B) 3.513 ? . 2_556
H(14A) H(9B) 3.227 ? . 1_465
H(14A) H(13A) 3.327 ? . .
H(14A) H(13B) 2.624 ? . .
H(14A) H(13C) 3.593 ? . .
H(14A) H(14B) 1.600 ? . .
H(14A) H(14C) 1.600 ? . .
H(14A) H(16A) 2.811 ? . .
H(14A) H(16C) 2.306 ? . .
H(14B) S(4) 3.406 ? . .
H(14B) S(7) 3.407 ? . .
H(14B) O(4) 3.149 ? . .
H(14B) O(5) 2.640 ? . .
H(14B) O(8) 2.613 ? . .
H(14B) N(3) 2.021 ? . .
H(14B) C(12) 3.144 ? . .
H(14B) C(13) 2.532 ? . .
H(14B) C(14) 0.980 ? . .
H(14B) H(13A) 2.527 ? . .
H(14B) H(13B) 2.574 ? . .
H(14B) H(13B) 3.263 ? . 2_556
H(14B) H(13C) 3.478 ? . .
H(14B) H(14A) 1.600 ? . .
H(14B) H(14C) 1.600 ? . .
H(14B) H(16C) 3.568 ? . .
H(14C) S(4) 3.261 ? . .
H(14C) O(4) 2.969 ? . .
H(14C) O(5) 3.417 ? . .
H(14C) O(8) 3.161 ? . .
H(14C) N(3) 2.021 ? . .
H(14C) N(4) 2.562 ? . .
H(14C) C(12) 2.548 ? . .
H(14C) C(13) 3.263 ? . .
H(14C) C(14) 0.980 ? . .
H(14C) C(16) 2.549 ? . .
H(14C) C(21) 3.584 ? . 2_565
H(14C) H(9B) 3.444 ? . 1_465
H(14C) H(13A) 3.508 ? . .
H(14C) H(13B) 3.510 ? . .
H(14C) H(14A) 1.600 ? . .
H(14C) H(14B) 1.600 ? . .
H(14C) H(16A) 2.209 ? . .
H(14C) H(16B) 3.513 ? . .
H(14C) H(16C) 2.559 ? . .
H(14C) H(21A) 3.118 ? . 2_565
H(14C) H(21C) 3.398 ? . 2_565
H(15A) S(3) 3.109 ? . .
H(15A) F(6) 3.562 ? . 1_655
H(15A) O(6) 3.429 ? . 1_655
H(15A) O(9) 2.813 ? . 1_655
H(15A) N(4) 2.020 ? . .
H(15A) C(5) 3.380 ? . 1_565
H(15A) C(9) 2.964 ? . 2_656
H(15A) C(12) 2.879 ? . .
H(15A) C(15) 0.980 ? . .
H(15A) C(16) 2.850 ? . .
H(15A) H(2A) 3.214 ? . 2_656
H(15A) H(5A) 2.685 ? . 1_565
H(15A) H(5B) 3.194 ? . 1_565
H(15A) H(9A) 2.423 ? . 2_656
H(15A) H(9B) 3.352 ? . 2_656
H(15A) H(9C) 2.721 ? . 2_656
H(15A) H(11A) 3.060 ? . 1_565
H(15A) H(15B) 1.600 ? . .
H(15A) H(15C) 1.600 ? . .
H(15A) H(16A) 3.445 ? . .
H(15A) H(16B) 2.635 ? . .
H(15A) H(16C) 3.545 ? . .
H(15B) S(5) 3.463 ? . 1_565
H(15B) O(1) 3.580 ? . 1_565
H(15B) O(2) 2.753 ? . 1_565
H(15B) N(4) 2.020 ? . .
H(15B) C(5) 3.388 ? . 1_565
H(15B) C(11) 3.554 ? . 1_565
H(15B) C(12) 3.202 ? . .
H(15B) C(15) 0.980 ? . .
H(15B) C(16) 2.536 ? . .
H(15B) C(21) 3.218 ? . 2_565
H(15B) H(5A) 3.051 ? . 1_565
H(15B) H(5B) 2.790 ? . 1_565
H(15B) H(11A) 2.591 ? . 1_565
H(15B) H(15A) 1.600 ? . .
H(15B) H(15C) 1.600 ? . .
H(15B) H(16A) 2.657 ? . .
H(15B) H(16B) 2.460 ? . .
H(15B) H(16C) 3.476 ? . .
H(15B) H(18A) 3.586 ? . .
H(15B) H(21B) 2.898 ? . 2_565
H(15B) H(21C) 2.649 ? . 2_565
H(15C) Ni(2) 3.575 ? . .
H(15C) S(3) 2.714 ? . .
H(15C) S(4) 3.376 ? . .
H(15C) F(6) 3.378 ? . 1_655
H(15C) F(7) 3.194 ? . 1_655
H(15C) N(4) 2.020 ? . .
H(15C) C(12) 2.575 ? . .
H(15C) C(15) 0.980 ? . .
H(15C) C(16) 3.270 ? . .
H(15C) C(18) 3.310 ? . .
H(15C) H(11A) 2.911 ? . 1_565
H(15C) H(15A) 1.600 ? . .
H(15C) H(15B) 1.600 ? . .
H(15C) H(16A) 3.567 ? . .
H(15C) H(16B) 3.470 ? . .
H(15C) H(18A) 2.341 ? . .
H(15C) H(21B) 2.919 ? . 2_565
H(15C) H(21C) 3.455 ? . 2_565
H(16A) S(5) 3.368 ? . 1_565
H(16A) O(1) 3.589 ? . 1_565
H(16A) O(2) 3.586 ? . 1_565
H(16A) O(3) 2.861 ? . 1_565
H(16A) N(3) 3.230 ? . .
H(16A) N(4) 2.021 ? . .
H(16A) C(12) 3.003 ? . .
H(16A) C(14) 2.820 ? . .
H(16A) C(15) 2.863 ? . .
H(16A) C(16) 0.980 ? . .
H(16A) C(16) 3.499 ? . 2_566
H(16A) C(21) 3.564 ? . 2_565
H(16A) H(9B) 2.781 ? . 1_465
H(16A) H(14A) 2.811 ? . .
H(16A) H(14C) 2.209 ? . .
H(16A) H(15A) 3.445 ? . .
H(16A) H(15B) 2.657 ? . .
H(16A) H(15C) 3.567 ? . .
H(16A) H(16B) 1.600 ? . .
H(16A) H(16B) 2.943 ? . 2_566
H(16A) H(16C) 1.600 ? . .
H(16A) H(16C) 3.205 ? . 2_566
H(16A) H(21C) 2.829 ? . 2_565
H(16B) S(5) 3.411 ? . 1_565
H(16B) O(1) 2.981 ? . 1_565
H(16B) O(3) 3.441 ? . 1_565
H(16B) N(4) 2.021 ? . .
H(16B) C(9) 3.043 ? . 2_656
H(16B) C(12) 3.154 ? . .
H(16B) C(15) 2.528 ? . .
H(16B) C(16) 0.980 ? . .
H(16B) C(16) 2.863 ? . 2_566
H(16B) H(9A) 2.627 ? . 2_656
H(16B) H(9B) 2.671 ? . 2_656
H(16B) H(9C) 3.413 ? . 2_656
H(16B) H(14C) 3.513 ? . .
H(16B) H(15A) 2.635 ? . .
H(16B) H(15B) 2.460 ? . .
H(16B) H(15C) 3.470 ? . .
H(16B) H(16A) 1.600 ? . .
H(16B) H(16A) 2.943 ? . 2_566
H(16B) H(16B) 2.679 ? . 2_566
H(16B) H(16C) 1.600 ? . .
H(16B) H(16C) 2.497 ? . 2_566
H(16C) S(5) 3.290 ? . 2_556
H(16C) O(1) 2.471 ? . 2_556
H(16C) O(3) 3.148 ? . 2_556
H(16C) N(3) 2.582 ? . .
H(16C) N(4) 2.021 ? . .
H(16C) C(12) 2.548 ? . .
H(16C) C(14) 2.596 ? . .
H(16C) C(15) 3.265 ? . .
H(16C) C(16) 0.980 ? . .
H(16C) C(16) 3.133 ? . 2_566
H(16C) H(9A) 3.147 ? . 2_656
H(16C) H(9B) 3.289 ? . 1_465
H(16C) H(9B) 3.549 ? . 2_656
H(16C) H(14A) 2.306 ? . .
H(16C) H(14B) 3.568 ? . .
H(16C) H(14C) 2.559 ? . .
H(16C) H(15A) 3.545 ? . .
H(16C) H(15B) 3.476 ? . .
H(16C) H(16A) 1.600 ? . .
H(16C) H(16A) 3.205 ? . 2_566
H(16C) H(16B) 1.600 ? . .
H(16C) H(16B) 2.497 ? . 2_566
H(16C) H(16C) 3.226 ? . 2_566
H(18A) Ni(2) 3.002 ? . .
H(18A) S(4) 2.796 ? . .
H(18A) F(5) 3.555 ? . 1_655
H(18A) F(7) 3.044 ? . 1_655
H(18A) N(5) 2.009 ? . .
H(18A) C(15) 3.293 ? . .
H(18A) C(17) 2.552 ? . .
H(18A) C(18) 0.980 ? . .
H(18A) C(19) 3.284 ? . .
H(18A) H(15B) 3.586 ? . .
H(18A) H(15C) 2.341 ? . .
H(18A) H(18B) 1.600 ? . .
H(18A) H(18C) 1.600 ? . .
H(18A) H(19B) 3.535 ? . .
H(18A) H(19C) 3.555 ? . .
H(18A) H(21B) 2.786 ? . 2_565
H(18B) F(5) 3.564 ? . 1_655
H(18B) F(5) 2.885 ? . 2_565
H(18B) F(7) 3.412 ? . 1_655
H(18B) O(4) 2.877 ? . 2_565
H(18B) O(7) 2.291 ? . 2_565
H(18B) N(5) 2.009 ? . .
H(18B) C(10) 3.283 ? . 2_655
H(18B) C(17) 3.174 ? . .
H(18B) C(18) 0.980 ? . .
H(18B) C(19) 2.597 ? . .
H(18B) H(10A) 2.782 ? . 2_655
H(18B) H(10B) 3.039 ? . 2_655
H(18B) H(11B) 3.059 ? . 2_655
H(18B) H(18A) 1.600 ? . .
H(18B) H(18C) 1.600 ? . .
H(18B) H(19A) 3.525 ? . .
H(18B) H(19B) 2.741 ? . .
H(18B) H(19C) 2.533 ? . .
H(18B) H(20C) 3.454 ? . 2_565
H(18B) H(21A) 3.531 ? . .
H(18C) Ni(2) 2.782 ? . .
H(18C) S(1) 3.586 ? . .
H(18C) S(2) 2.909 ? . .
H(18C) S(4) 3.379 ? . .
H(18C) F(7) 3.033 ? . 1_655
H(18C) N(5) 2.009 ? . .
H(18C) C(10) 3.211 ? . 2_655
H(18C) C(17) 2.962 ? . .
H(18C) C(18) 0.980 ? . .
H(18C) C(19) 2.754 ? . .
H(18C) H(10A) 3.140 ? . 2_655
H(18C) H(10B) 2.524 ? . 2_655
H(18C) H(11B) 3.237 ? . 2_655
H(18C) H(18A) 1.600 ? . .
H(18C) H(18B) 1.600 ? . .
H(18C) H(19A) 3.562 ? . .
H(18C) H(19B) 2.548 ? . .
H(18C) H(19C) 3.203 ? . .
H(19A) S(5) 3.483 ? . 2_555
H(19A) F(3) 3.530 ? . 2_555
H(19A) O(2) 3.279 ? . 2_555
H(19A) O(3) 2.754 ? . 2_555
H(19A) N(5) 2.017 ? . .
H(19A) N(6) 2.524 ? . .
H(19A) C(7) 3.463 ? . .
H(19A) C(17) 2.505 ? . .
H(19A) C(18) 3.284 ? . .
H(19A) C(19) 0.980 ? . .
H(19A) C(21) 2.578 ? . .
H(19A) H(7A) 2.884 ? . .
H(19A) H(7B) 3.445 ? . .
H(19A) H(8A) 2.881 ? . 2_655
H(19A) H(8B) 3.427 ? . 2_655
H(19A) H(18B) 3.525 ? . .
H(19A) H(18C) 3.562 ? . .
H(19A) H(19B) 1.600 ? . .
H(19A) H(19C) 1.600 ? . .
H(19A) H(21A) 2.599 ? . .
H(19A) H(21B) 3.544 ? . .
H(19A) H(21C) 2.267 ? . .
H(19B) Ni(1) 3.166 ? . 2_655
H(19B) S(2) 3.194 ? . .
H(19B) O(7) 3.414 ? . 2_565
H(19B) N(5) 2.017 ? . .
H(19B) C(8) 3.209 ? . 2_655
H(19B) C(10) 3.243 ? . 2_655
H(19B) C(17) 3.078 ? . .
H(19B) C(18) 2.605 ? . .
H(19B) C(19) 0.980 ? . .
H(19B) H(7A) 3.421 ? . .
H(19B) H(7B) 3.588 ? . .
H(19B) H(8A) 2.696 ? . 2_655
H(19B) H(8B) 2.848 ? . 2_655
H(19B) H(10A) 2.844 ? . 2_655
H(19B) H(10B) 2.773 ? . 2_655
H(19B) H(18A) 3.535 ? . .
H(19B) H(18B) 2.741 ? . .
H(19B) H(18C) 2.548 ? . .
H(19B) H(19A) 1.600 ? . .
H(19B) H(19C) 1.600 ? . .
H(19B) H(21A) 3.596 ? . .
H(19C) S(6) 3.507 ? . 2_565
H(19C) S(7) 3.449 ? . 2_565
H(19C) O(3) 3.502 ? . 2_555
H(19C) O(4) 2.351 ? . 2_565
H(19C) O(7) 2.374 ? . 2_565
H(19C) N(5) 2.018 ? . .
H(19C) N(6) 3.328 ? . .
H(19C) C(8) 3.062 ? . 2_655
H(19C) C(17) 3.069 ? . .
H(19C) C(18) 2.748 ? . .
H(19C) C(19) 0.980 ? . .
H(19C) C(21) 2.946 ? . .
H(19C) H(8A) 2.756 ? . 2_655
H(19C) H(8B) 2.477 ? . 2_655
H(19C) H(10A) 3.156 ? . 2_655
H(19C) H(9B) 3.574 ? . 2_655
H(19C) H(18A) 3.555 ? . .
H(19C) H(18B) 2.533 ? . .
H(19C) H(18C) 3.203 ? . .
H(19C) H(19A) 1.600 ? . .
H(19C) H(19B) 1.600 ? . .
H(19C) H(21A) 2.406 ? . .
H(19C) H(21C) 2.850 ? . .
H(20A) S(4) 2.637 ? . .
H(20A) F(2) 2.674 ? . .
H(20A) F(4) 3.381 ? . .
H(20A) N(6) 2.007 ? . .
H(20A) C(7) 3.472 ? . .
H(20A) C(17) 2.556 ? . .
H(20A) C(20) 0.980 ? . .
H(20A) C(21) 3.287 ? . .
H(20A) H(6B) 3.273 ? . .
H(20A) H(7A) 2.590 ? . .
H(20A) H(20B) 1.600 ? . .
H(20A) H(20C) 1.600 ? . .
H(20A) H(21B) 3.485 ? . .
H(20B) F(4) 3.429 ? . .
H(20B) O(2) 2.763 ? . 2_555
H(20B) N(6) 2.007 ? . .
H(20B) C(11) 3.186 ? . 2_555
H(20B) C(17) 3.174 ? . .
H(20B) C(20) 0.980 ? . .
H(20B) C(21) 2.593 ? . .
H(20B) H(6A) 3.368 ? . 2_555
H(20B) H(7A) 3.331 ? . .
H(20B) H(11A) 3.045 ? . 2_555
H(20B) H(11B) 3.545 ? . 2_555
H(20B) H(11C) 2.547 ? . 2_555
H(20B) H(20A) 1.600 ? . .
H(20B) H(20C) 1.600 ? . .
H(20B) H(21A) 3.529 ? . .
H(20B) H(21B) 2.611 ? . .
H(20B) H(21C) 2.650 ? . .
H(20C) S(4) 3.275 ? . .
H(20C) F(4) 3.001 ? . .
H(20C) O(4) 2.853 ? . .
H(20C) O(7) 3.297 ? . .
H(20C) N(6) 2.007 ? . .
H(20C) C(17) 2.952 ? . .
H(20C) C(20) 0.980 ? . .
H(20C) C(21) 2.758 ? . .
H(20C) H(11C) 3.422 ? . 2_555
H(20C) H(18B) 3.454 ? . 2_565
H(20C) H(20A) 1.600 ? . .
H(20C) H(20B) 1.600 ? . .
H(20C) H(21A) 3.495 ? . .
H(20C) H(21A) 2.824 ? . 2_565
H(20C) H(21B) 2.511 ? . .
H(20C) H(21C) 3.317 ? . .
H(21A) S(4) 3.565 ? . 2_565
H(21A) O(4) 3.084 ? . 2_565
H(21A) N(5) 2.465 ? . .
H(21A) N(6) 2.023 ? . .
H(21A) N(6) 3.221 ? . 2_565
H(21A) C(17) 2.511 ? . .
H(21A) C(17) 3.438 ? . 2_565
H(21A) C(18) 3.505 ? . .
H(21A) C(19) 2.622 ? . .
H(21A) C(20) 3.264 ? . .
H(21A) C(20) 3.462 ? . 2_565
H(21A) C(21) 0.980 ? . .
H(21A) C(21) 3.448 ? . 2_565
H(21A) H(14C) 3.118 ? . 2_565
H(21A) H(18B) 3.531 ? . .
H(21A) H(19A) 2.599 ? . .
H(21A) H(19B) 3.596 ? . .
H(21A) H(19C) 2.406 ? . .
H(21A) H(20B) 3.529 ? . .
H(21A) H(20C) 3.495 ? . .
H(21A) H(20C) 2.824 ? . 2_565
H(21A) H(21A) 3.457 ? . 2_565
H(21A) H(21B) 1.600 ? . .
H(21A) H(21B) 3.098 ? . 2_565
H(21A) H(21C) 1.600 ? . .
H(21B) S(4) 3.180 ? . 2_565
H(21B) N(4) 3.598 ? . 2_565
H(21B) N(5) 3.308 ? . 2_565
H(21B) N(6) 2.023 ? . .
H(21B) N(6) 3.253 ? . 2_565
H(21B) C(15) 3.248 ? . 2_565
H(21B) C(17) 3.128 ? . .
H(21B) C(17) 2.924 ? . 2_565
H(21B) C(18) 3.403 ? . 2_565
H(21B) C(20) 2.541 ? . .
H(21B) C(21) 0.980 ? . .
H(21B) C(21) 3.478 ? . 2_565
H(21B) H(15B) 2.898 ? . 2_565
H(21B) H(15C) 2.919 ? . 2_565
H(21B) H(18A) 2.786 ? . 2_565
H(21B) H(19A) 3.544 ? . .
H(21B) H(20A) 3.485 ? . .
H(21B) H(20B) 2.611 ? . .
H(21B) H(20C) 2.511 ? . .
H(21B) H(21A) 1.600 ? . .
H(21B) H(21A) 3.098 ? . 2_565
H(21B) H(21B) 3.517 ? . 2_565
H(21B) H(21C) 1.600 ? . .
H(21C) S(5) 3.285 ? . 2_555
H(21C) O(2) 2.515 ? . 2_555
H(21C) O(3) 3.105 ? . 2_555
H(21C) N(4) 3.472 ? . 2_565
H(21C) N(5) 3.195 ? . .
H(21C) N(6) 2.023 ? . .
H(21C) C(15) 3.311 ? . 2_565
H(21C) C(16) 3.520 ? . 2_565
H(21C) C(17) 3.007 ? . .
H(21C) C(19) 2.853 ? . .
H(21C) C(20) 2.836 ? . .
H(21C) C(21) 0.980 ? . .
H(21C) H(14C) 3.398 ? . 2_565
H(21C) H(15B) 2.649 ? . 2_565
H(21C) H(15C) 3.455 ? . 2_565
H(21C) H(16A) 2.829 ? . 2_565
H(21C) H(19A) 2.267 ? . .
H(21C) H(19C) 2.850 ? . .
H(21C) H(20B) 2.650 ? . .
H(21C) H(20C) 3.317 ? . .
H(21C) H(21A) 1.600 ? . .
H(21C) H(21B) 1.600 ? . .

loop_
_geom_torsion_atom_site_label_1
_geom_torsion_atom_site_label_2
_geom_torsion_atom_site_label_3
_geom_torsion_atom_site_label_4
_geom_torsion
_geom_torsion_publ_flag
_geom_torsion_site_symmetry_1
_geom_torsion_site_symmetry_2
_geom_torsion_site_symmetry_3
_geom_torsion_site_symmetry_4
Ni(2) Ni(1) S(1) C(1) 113.33(6) ? . . . .
S(1) Ni(1) Ni(2) S(2) 105.78(2) ? . . . .
S(1) Ni(1) Ni(2) S(3) -64.46(2) ? . . . .
S(1) Ni(1) Ni(2) S(4) 171.92(2) ? . . . .
Ni(2) Ni(1) S(2) C(7) -112.83(7) ? . . . .
S(2) Ni(1) Ni(2) S(1) -105.78(2) ? . . . .
S(2) Ni(1) Ni(2) S(3) -170.24(2) ? . . . .
S(2) Ni(1) Ni(2) S(4) 66.14(2) ? . . . .
Ni(2) Ni(1) N(1) C(2) -12.42(13) ? . . . .
Ni(2) Ni(1) N(1) C(3) 106.51(14) ? . . . .
Ni(2) Ni(1) N(1) C(8) -131.56(13) ? . . . .
N(1) Ni(1) Ni(2) S(1) 67.58(5) ? . . . .
N(1) Ni(1) Ni(2) S(2) 173.36(6) ? . . . .
N(1) Ni(1) Ni(2) S(3) 3.12(6) ? . . . .
N(1) Ni(1) Ni(2) S(4) -120.50(5) ? . . . .
Ni(2) Ni(1) N(2) C(5) -107.02(11) ? . . . .
Ni(2) Ni(1) N(2) C(6) 11.22(13) ? . . . .
Ni(2) Ni(1) N(2) C(10) 130.42(9) ? . . . .
N(2) Ni(1) Ni(2) S(1) -173.01(5) ? . . . .
N(2) Ni(1) Ni(2) S(2) -67.23(5) ? . . . .
N(2) Ni(1) Ni(2) S(3) 122.53(5) ? . . . .
N(2) Ni(1) Ni(2) S(4) -1.09(5) ? . . . .
S(1) Ni(1) S(2) Ni(2) -51.391(17) ? . . . .
S(1) Ni(1) S(2) C(7) -164.23(7) ? . . . .
S(2) Ni(1) S(1) Ni(2) 51.154(15) ? . . . .
S(2) Ni(1) S(1) C(1) 164.48(6) ? . . . .
S(1) Ni(1) N(1) C(2) 34.98(11) ? . . . .
S(1) Ni(1) N(1) C(3) 153.90(13) ? . . . .
S(1) Ni(1) N(1) C(8) -84.16(14) ? . . . .
N(1) Ni(1) S(1) Ni(2) -123.88(4) ? . . . .
N(1) Ni(1) S(1) C(1) -10.55(7) ? . . . .
S(1) Ni(1) N(2) C(5) -134.0(2) ? . . . .
S(1) Ni(1) N(2) C(6) -15.8(3) ? . . . .
S(1) Ni(1) N(2) C(10) 103.4(2) ? . . . .
N(2) Ni(1) S(1) Ni(2) 30.7(2) ? . . . .
N(2) Ni(1) S(1) C(1) 144.1(2) ? . . . .
S(2) Ni(1) N(1) C(2) 12.3(2) ? . . . .
S(2) Ni(1) N(1) C(3) 131.2(2) ? . . . .
S(2) Ni(1) N(1) C(8) -106.9(2) ? . . . .
N(1) Ni(1) S(2) Ni(2) -28.2(2) ? . . . .
N(1) Ni(1) S(2) C(7) -141.0(2) ? . . . .
S(2) Ni(1) N(2) C(5) -154.05(11) ? . . . .
S(2) Ni(1) N(2) C(6) -35.82(12) ? . . . .
S(2) Ni(1) N(2) C(10) 83.39(10) ? . . . .
N(2) Ni(1) S(2) Ni(2) 124.34(5) ? . . . .
N(2) Ni(1) S(2) C(7) 11.51(9) ? . . . .
N(1) Ni(1) N(2) C(5) 20.01(13) ? . . . .
N(1) Ni(1) N(2) C(6) 138.24(12) ? . . . .
N(1) Ni(1) N(2) C(10) -102.55(10) ? . . . .
N(2) Ni(1) N(1) C(2) -139.67(11) ? . . . .
N(2) Ni(1) N(1) C(3) -20.74(15) ? . . . .
N(2) Ni(1) N(1) C(8) 101.19(14) ? . . . .
Ni(1) Ni(2) S(1) C(1) -94.73(9) ? . . . .
Ni(1) Ni(2) S(2) C(7) 94.51(6) ? . . . .
Ni(1) Ni(2) S(3) C(12) -126.46(7) ? . . . .
Ni(1) Ni(2) S(4) C(17) -86.60(9) ? . . . .
S(1) Ni(2) S(2) Ni(1) 50.002(17) ? . . . .
S(1) Ni(2) S(2) C(7) 144.52(6) ? . . . .
S(2) Ni(2) S(1) Ni(1) -50.167(16) ? . . . .
S(2) Ni(2) S(1) C(1) -144.90(9) ? . . . .
S(1) Ni(2) S(3) C(12) -170.74(7) ? . . . .
S(3) Ni(2) S(1) Ni(1) 128.926(17) ? . . . .
S(3) Ni(2) S(1) C(1) 34.20(9) ? . . . .
S(2) Ni(2) S(3) C(12) -166.43(11) ? . . . .
S(3) Ni(2) S(2) Ni(1) 45.57(11) ? . . . .
S(3) Ni(2) S(2) C(7) 140.09(11) ? . . . .
S(2) Ni(2) S(4) C(17) -40.93(9) ? . . . .
S(4) Ni(2) S(2) Ni(1) -132.756(19) ? . . . .
S(4) Ni(2) S(2) C(7) -38.24(6) ? . . . .
S(3) Ni(2) S(4) C(17) 139.41(9) ? . . . .
S(4) Ni(2) S(3) C(12) 11.90(7) ? . . . .
Ni(1) S(1) C(1) C(2) -15.25(13) ? . . . .
Ni(2) S(1) C(1) C(2) 64.39(14) ? . . . .
Ni(1) S(2) C(7) C(6) 14.55(15) ? . . . .
Ni(2) S(2) C(7) C(6) -65.00(15) ? . . . .
Ni(2) S(3) C(12) N(3) 69.45(17) ? . . . .
Ni(2) S(3) C(12) N(4) -111.90(16) ? . . . .
Ni(2) S(4) C(17) N(5) -29.5(2) ? . . . .
Ni(2) S(4) C(17) N(6) 153.03(15) ? . . . .
O(1) S(5) C(22) F(1) -64.5(2) ? . . . .
O(1) S(5) C(22) F(2) 54.6(2) ? . . . .
O(1) S(5) C(22) F(3) 175.82(16) ? . . . .
O(2) S(5) C(22) F(1) 175.87(19) ? . . . .
O(2) S(5) C(22) F(2) -65.0(2) ? . . . .
O(2) S(5) C(22) F(3) 56.2(2) ? . . . .
O(3) S(5) C(22) F(1) 56.2(2) ? . . . .
O(3) S(5) C(22) F(2) 175.36(19) ? . . . .
O(3) S(5) C(22) F(3) -63.43(19) ? . . . .
S(7) S(6) O(4) O(7) 165(2) ? . . . .
O(4) S(6) S(7) O(5) 169(2) ? . . . .
O(4) S(6) S(7) O(6) 92.9(19) ? . . . .
O(4) S(6) S(7) O(7) -8.8(12) ? . . . .
O(4) S(6) S(7) O(8) 145(2) ? . . . .
O(4) S(6) S(7) O(9) 135(2) ? . . . .
O(4) S(6) S(7) C(23) -101.9(9) ? . . . .
S(7) S(6) O(5) O(8) 63(2) ? . . . .
O(5) S(6) S(7) O(4) -169(2) ? . . . .
O(5) S(6) S(7) O(6) -76(2) ? . . . .
O(5) S(6) S(7) O(7) -177.7(13) ? . . . .
O(5) S(6) S(7) O(8) -23.6(15) ? . . . .
O(5) S(6) S(7) O(9) -34(3) ? . . . .
O(5) S(6) S(7) C(23) 89.1(14) ? . . . .
S(7) S(6) O(6) O(9) -130(2) ? . . . .
O(6) S(6) S(7) O(4) -92.9(19) ? . . . .
O(6) S(6) S(7) O(5) 76(2) ? . . . .
O(6) S(6) S(7) O(7) -101.7(17) ? . . . .
O(6) S(6) S(7) O(8) 52(2) ? . . . .
O(6) S(6) S(7) O(9) 42(2) ? . . . .
O(6) S(6) S(7) C(23) 165.2(19) ? . . . .
S(7) S(6) O(7) O(4) -11.1(15) ? . . . .
O(7) S(6) S(7) O(4) 8.8(12) ? . . . .
O(7) S(6) S(7) O(5) 177.7(13) ? . . . .
O(7) S(6) S(7) O(6) 101.7(17) ? . . . .
O(7) S(6) S(7) O(8) 154.1(19) ? . . . .
O(7) S(6) S(7) O(9) 144(3) ? . . . .
O(7) S(6) S(7) C(23) -93.2(5) ? . . . .
S(7) S(6) O(8) O(5) -99(3) ? . . . .
O(8) S(6) S(7) O(4) -145(2) ? . . . .
O(8) S(6) S(7) O(5) 23.6(15) ? . . . .
O(8) S(6) S(7) O(6) -52(2) ? . . . .
O(8) S(6) S(7) O(7) -154.1(19) ? . . . .
O(8) S(6) S(7) O(9) -10(4) ? . . . .
O(8) S(6) S(7) C(23) 112.8(19) ? . . . .
S(7) S(6) O(9) O(6) 85(3) ? . . . .
O(9) S(6) S(7) O(4) -135(2) ? . . . .
O(9) S(6) S(7) O(5) 34(3) ? . . . .
O(9) S(6) S(7) O(6) -42(2) ? . . . .
O(9) S(6) S(7) O(7) -144(3) ? . . . .
O(9) S(6) S(7) O(8) 10(4) ? . . . .
O(9) S(6) S(7) C(23) 123(2) ? . . . .
S(7) S(6) C(23) F(4) -19.9(11) ? . . . .
S(7) S(6) C(23) F(5) -127.3(10) ? . . . .
S(7) S(6) C(23) F(6) 121.2(10) ? . . . .
S(7) S(6) C(23) F(7) -165.9(10) ? . . . .
S(7) S(6) C(23) F(8) 86.7(10) ? . . . .
C(23) S(6) S(7) O(4) 101.9(9) ? . . . .
C(23) S(6) S(7) O(5) -89.1(14) ? . . . .
C(23) S(6) S(7) O(6) -165.2(19) ? . . . .
C(23) S(6) S(7) O(7) 93.2(5) ? . . . .
C(23) S(6) S(7) O(8) -112.8(19) ? . . . .
C(23) S(6) S(7) O(9) -123(2) ? . . . .
O(4) S(6) O(5) S(7) -8.3(16) ? . . . .
O(4) S(6) O(5) O(8) 54(2) ? . . . .
O(5) S(6) O(4) S(7) 7.4(15) ? . . . .
O(5) S(6) O(4) O(7) 172.6(9) ? . . . .
O(4) S(6) O(6) S(7) -62.0(18) ? . . . .
O(4) S(6) O(6) O(9) 167.8(9) ? . . . .
O(6) S(6) O(4) S(7) 130(2) ? . . . .
O(6) S(6) O(4) O(7) -64.4(9) ? . . . .
O(4) S(6) O(7) S(7) 11.1(15) ? . . . .
O(7) S(6) O(4) S(7) -165(2) ? . . . .
O(4) S(6) O(8) S(7) -25.6(19) ? . . . .
O(4) S(6) O(8) O(5) -125(2) ? . . . .
O(8) S(6) O(4) S(7) 20.4(17) ? . . . .
O(8) S(6) O(4) O(7) -174.4(12) ? . . . .
O(4) S(6) O(9) S(7) -104(3) ? . . . .
O(4) S(6) O(9) O(6) -19.0(16) ? . . . .
O(9) S(6) O(4) S(7) 140(2) ? . . . .
O(9) S(6) O(4) O(7) -54.8(14) ? . . . .
O(4) S(6) C(23) S(7) 48.4(9) ? . . . .
O(4) S(6) C(23) F(4) 28.5(4) ? . . . .
O(4) S(6) C(23) F(5) -78.9(3) ? . . . .
O(4) S(6) C(23) F(6) 169.6(3) ? . . . .
O(4) S(6) C(23) F(7) -117.5(5) ? . . . .
O(4) S(6) C(23) F(8) 135.1(3) ? . . . .
C(23) S(6) O(4) S(7) -84.0(16) ? . . . .
C(23) S(6) O(4) O(7) 81.2(7) ? . . . .
O(5) S(6) O(6) S(7) 47.2(17) ? . . . .
O(5) S(6) O(6) O(9) -82.9(12) ? . . . .
O(6) S(6) O(5) S(7) -135(2) ? . . . .
O(6) S(6) O(5) O(8) -72(2) ? . . . .
O(5) S(6) O(7) S(7) 1.9(11) ? . . . .
O(5) S(6) O(7) O(4) -9.2(12) ? . . . .
O(7) S(6) O(5) S(7) -2.8(16) ? . . . .
O(7) S(6) O(5) O(8) 60(2) ? . . . .
O(5) S(6) O(8) S(7) 99(3) ? . . . .
O(8) S(6) O(5) S(7) -63(2) ? . . . .
O(5) S(6) O(9) S(7) 24(2) ? . . . .
O(5) S(6) O(9) O(6) 108.7(11) ? . . . .
O(9) S(6) O(5) S(7) -163(2) ? . . . .
O(9) S(6) O(5) O(8) -100(2) ? . . . .
O(5) S(6) C(23) S(7) -42.2(9) ? . . . .
O(5) S(6) C(23) F(4) -62.1(5) ? . . . .
O(5) S(6) C(23) F(5) -169.5(4) ? . . . .
O(5) S(6) C(23) F(6) 79.0(5) ? . . . .
O(5) S(6) C(23) F(7) 151.9(6) ? . . . .
O(5) S(6) C(23) F(8) 44.5(4) ? . . . .
C(23) S(6) O(5) S(7) 92.3(19) ? . . . .
C(23) S(6) O(5) O(8) 155(2) ? . . . .
O(6) S(6) O(7) S(7) 139.6(18) ? . . . .
O(6) S(6) O(7) O(4) 128.5(8) ? . . . .
O(7) S(6) O(6) S(7) -95(2) ? . . . .
O(7) S(6) O(6) O(9) 134.7(10) ? . . . .
O(6) S(6) O(8) S(7) -147(2) ? . . . .
O(6) S(6) O(8) O(5) 114(2) ? . . . .
O(8) S(6) O(6) S(7) 31.0(18) ? . . . .
O(8) S(6) O(6) O(9) -99.1(13) ? . . . .
O(6) S(6) O(9) S(7) -85(3) ? . . . .
O(9) S(6) O(6) S(7) 130(2) ? . . . .
O(6) S(6) C(23) S(7) -168.1(15) ? . . . .
O(6) S(6) C(23) F(4) 172.0(5) ? . . . .
O(6) S(6) C(23) F(5) 64.6(6) ? . . . .
O(6) S(6) C(23) F(6) -46.9(7) ? . . . .
O(6) S(6) C(23) F(7) 26.0(9) ? . . . .
O(6) S(6) C(23) F(8) -81.4(6) ? . . . .
C(23) S(6) O(6) S(7) 161(2) ? . . . .
C(23) S(6) O(6) O(9) 31.3(12) ? . . . .
O(7) S(6) O(8) S(7) -29(2) ? . . . .
O(7) S(6) O(8) O(5) -128(2) ? . . . .
O(8) S(6) O(7) S(7) 17.3(13) ? . . . .
O(8) S(6) O(7) O(4) 6.2(13) ? . . . .
O(7) S(6) O(9) S(7) -138(3) ? . . . .
O(7) S(6) O(9) O(6) -52.7(12) ? . . . .
O(9) S(6) O(7) S(7) 160(2) ? . . . .
O(9) S(6) O(7) O(4) 149.2(9) ? . . . .
O(7) S(6) C(23) S(7) 84.4(10) ? . . . .
O(7) S(6) C(23) F(4) 64.5(5) ? . . . .
O(7) S(6) C(23) F(5) -42.9(4) ? . . . .
O(7) S(6) C(23) F(6) -154.4(5) ? . . . .
O(7) S(6) C(23) F(7) -81.5(6) ? . . . .
O(7) S(6) C(23) F(8) 171.1(4) ? . . . .
C(23) S(6) O(7) S(7) -92.2(14) ? . . . .
C(23) S(6) O(7) O(4) -103.3(6) ? . . . .
O(8) S(6) O(9) S(7) 7(2) ? . . . .
O(8) S(6) O(9) O(6) 91.7(14) ? . . . .
O(9) S(6) O(8) S(7) -174(2) ? . . . .
O(9) S(6) O(8) O(5) 86(2) ? . . . .
O(8) S(6) C(23) S(7) -35.3(9) ? . . . .
O(8) S(6) C(23) F(4) -55.2(7) ? . . . .
O(8) S(6) C(23) F(5) -162.6(6) ? . . . .
O(8) S(6) C(23) F(6) 85.9(7) ? . . . .
O(8) S(6) C(23) F(7) 158.8(7) ? . . . .
O(8) S(6) C(23) F(8) 51.4(6) ? . . . .
C(23) S(6) O(8) S(7) 73(2) ? . . . .
C(23) S(6) O(8) O(5) -26(2) ? . . . .
O(9) S(6) C(23) S(7) -154.7(13) ? . . . .
O(9) S(6) C(23) F(4) -174.5(4) ? . . . .
O(9) S(6) C(23) F(5) 78.1(4) ? . . . .
O(9) S(6) C(23) F(6) -33.4(5) ? . . . .
O(9) S(6) C(23) F(7) 39.4(7) ? . . . .
O(9) S(6) C(23) F(8) -67.9(4) ? . . . .
C(23) S(6) O(9) S(7) 121(3) ? . . . .
C(23) S(6) O(9) O(6) -154.4(10) ? . . . .
S(6) S(7) O(4) O(7) -13.4(18) ? . . . .
S(6) S(7) O(5) O(8) -110(2) ? . . . .
S(6) S(7) O(6) O(9) 53(2) ? . . . .
S(6) S(7) O(7) O(4) 168.1(16) ? . . . .
S(6) S(7) O(8) O(5) 85(3) ? . . . .
S(6) S(7) O(9) O(6) -89(3) ? . . . .
S(6) S(7) C(23) F(4) 162.1(10) ? . . . .
S(6) S(7) C(23) F(5) 54.2(10) ? . . . .
S(6) S(7) C(23) F(6) -64.8(11) ? . . . .
S(6) S(7) C(23) F(7) 16.7(12) ? . . . .
S(6) S(7) C(23) F(8) -95.6(10) ? . . . .
O(4) S(7) O(5) S(6) 169(2) ? . . . .
O(4) S(7) O(5) O(8) 59(2) ? . . . .
O(5) S(7) O(4) S(6) -170.3(19) ? . . . .
O(5) S(7) O(4) O(7) 176.4(8) ? . . . .
O(4) S(7) O(6) S(6) 103(2) ? . . . .
O(4) S(7) O(6) O(9) 155.7(10) ? . . . .
O(6) S(7) O(4) S(6) -33.4(15) ? . . . .
O(6) S(7) O(4) O(7) -46.7(8) ? . . . .
O(4) S(7) O(7) S(6) -168.1(16) ? . . . .
O(7) S(7) O(4) S(6) 13.4(18) ? . . . .
O(4) S(7) O(8) S(6) 149(2) ? . . . .
O(4) S(7) O(8) O(5) -126(2) ? . . . .
O(8) S(7) O(4) S(6) -154(2) ? . . . .
O(8) S(7) O(4) O(7) -167.0(12) ? . . . .
O(4) S(7) O(9) S(6) 59(3) ? . . . .
O(4) S(7) O(9) O(6) -30.5(13) ? . . . .
O(9) S(7) O(4) S(6) -22.6(15) ? . . . .
O(9) S(7) O(4) O(7) -35.9(10) ? . . . .
O(4) S(7) C(23) S(6) -115.6(11) ? . . . .
O(4) S(7) C(23) F(4) 46.5(3) ? . . . .
O(4) S(7) C(23) F(5) -61.4(3) ? . . . .
O(4) S(7) C(23) F(6) 179.6(4) ? . . . .
O(4) S(7) C(23) F(7) -98.9(6) ? . . . .
O(4) S(7) C(23) F(8) 148.8(3) ? . . . .
C(23) S(7) O(4) S(6) 81.3(17) ? . . . .
C(23) S(7) O(4) O(7) 68.0(7) ? . . . .
O(5) S(7) O(6) S(6) -121(2) ? . . . .
O(5) S(7) O(6) O(9) -67.7(12) ? . . . .
O(6) S(7) O(5) S(6) 32.0(17) ? . . . .
O(6) S(7) O(5) O(8) -78(2) ? . . . .
O(5) S(7) O(7) S(6) -176(2) ? . . . .
O(5) S(7) O(7) O(4) -7.7(19) ? . . . .
O(7) S(7) O(5) S(6) 175(2) ? . . . .
O(7) S(7) O(5) O(8) 65(2) ? . . . .
O(5) S(7) O(8) S(6) -85(3) ? . . . .
O(8) S(7) O(5) S(6) 110(2) ? . . . .
O(5) S(7) O(9) S(6) -152(3) ? . . . .
O(5) S(7) O(9) O(6) 118.9(11) ? . . . .
O(9) S(7) O(5) S(6) 13.3(17) ? . . . .
O(9) S(7) O(5) O(8) -97(2) ? . . . .
O(5) S(7) C(23) S(6) 125.6(11) ? . . . .
O(5) S(7) C(23) F(4) -72.3(4) ? . . . .
O(5) S(7) C(23) F(5) 179.8(3) ? . . . .
O(5) S(7) C(23) F(6) 60.8(5) ? . . . .
O(5) S(7) C(23) F(7) 142.3(7) ? . . . .
O(5) S(7) C(23) F(8) 30.0(4) ? . . . .
C(23) S(7) O(5) S(6) -76.7(18) ? . . . .
C(23) S(7) O(5) O(8) 173(2) ? . . . .
O(6) S(7) O(7) S(6) -29.0(13) ? . . . .
O(6) S(7) O(7) O(4) 139.0(7) ? . . . .
O(7) S(7) O(6) S(6) 75(2) ? . . . .
O(7) S(7) O(6) O(9) 127.5(11) ? . . . .
O(6) S(7) O(8) S(6) 24.6(18) ? . . . .
O(6) S(7) O(8) O(5) 109(2) ? . . . .
O(8) S(7) O(6) S(6) -140(2) ? . . . .
O(8) S(7) O(6) O(9) -87.4(15) ? . . . .
O(6) S(7) O(9) S(6) 89(3) ? . . . .
O(9) S(7) O(6) S(6) -53(2) ? . . . .
O(6) S(7) C(23) S(6) 7.5(9) ? . . . .
O(6) S(7) C(23) F(4) 169.6(3) ? . . . .
O(6) S(7) C(23) F(5) 61.7(3) ? . . . .
O(6) S(7) C(23) F(6) -57.3(4) ? . . . .
O(6) S(7) C(23) F(7) 24.2(7) ? . . . .
O(6) S(7) C(23) F(8) -88.1(3) ? . . . .
C(23) S(7) O(6) S(6) -14.7(19) ? . . . .
C(23) S(7) O(6) O(9) 38.3(11) ? . . . .
O(7) S(7) O(8) S(6) 135(3) ? . . . .
O(7) S(7) O(8) O(5) -140(2) ? . . . .
O(8) S(7) O(7) S(6) -147(2) ? . . . .
O(8) S(7) O(7) O(4) 21.0(18) ? . . . .
O(7) S(7) O(9) S(6) 36(3) ? . . . .
O(7) S(7) O(9) O(6) -53.1(11) ? . . . .
O(9) S(7) O(7) S(6) -13.7(14) ? . . . .
O(9) S(7) O(7) O(4) 154.4(7) ? . . . .
O(7) S(7) C(23) S(6) -78.7(11) ? . . . .
O(7) S(7) C(23) F(4) 83.4(4) ? . . . .
O(7) S(7) C(23) F(5) -24.5(4) ? . . . .
O(7) S(7) C(23) F(6) -143.5(5) ? . . . .
O(7) S(7) C(23) F(7) -62.0(7) ? . . . .
O(7) S(7) C(23) F(8) -174.3(4) ? . . . .
C(23) S(7) O(7) S(6) 73.9(14) ? . . . .
C(23) S(7) O(7) O(4) -118.0(6) ? . . . .
O(8) S(7) O(9) S(6) -172(3) ? . . . .
O(8) S(7) O(9) O(6) 99.2(15) ? . . . .
O(9) S(7) O(8) S(6) 4.3(18) ? . . . .
O(9) S(7) O(8) O(5) 89(2) ? . . . .
O(8) S(7) C(23) S(6) 128.1(13) ? . . . .
O(8) S(7) C(23) F(4) -69.8(7) ? . . . .
O(8) S(7) C(23) F(5) -177.7(7) ? . . . .
O(8) S(7) C(23) F(6) 63.3(8) ? . . . .
O(8) S(7) C(23) F(7) 144.8(9) ? . . . .
O(8) S(7) C(23) F(8) 32.5(7) ? . . . .
C(23) S(7) O(8) S(6) -92(2) ? . . . .
C(23) S(7) O(8) O(5) -8(2) ? . . . .
O(9) S(7) C(23) S(6) 19.3(10) ? . . . .
O(9) S(7) C(23) F(4) -178.6(3) ? . . . .
O(9) S(7) C(23) F(5) 73.5(3) ? . . . .
O(9) S(7) C(23) F(6) -45.5(4) ? . . . .
O(9) S(7) C(23) F(7) 36.0(6) ? . . . .
O(9) S(7) C(23) F(8) -76.2(3) ? . . . .
C(23) S(7) O(9) S(6) -54(3) ? . . . .
C(23) S(7) O(9) O(6) -142.8(10) ? . . . .
F(7) F(5) C(23) S(6) -130.0(7) ? . . . .
F(7) F(5) C(23) S(7) -140.7(7) ? . . . .
F(7) F(5) C(23) F(4) 107.4(7) ? . . . .
F(7) F(5) C(23) F(6) -13.2(7) ? . . . .
F(7) F(5) C(23) F(8) -16.9(9) ? . . . .
C(23) F(5) F(7) F(6) 16.9(8) ? . . . .
F(7) F(6) F(8) C(23) 17(2) ? . . . .
F(8) F(6) F(7) F(5) -39(3) ? . . . .
F(8) F(6) F(7) C(23) -19(3) ? . . . .
F(7) F(6) C(23) S(6) 113.0(6) ? . . . .
F(7) F(6) C(23) S(7) 126.2(6) ? . . . .
F(7) F(6) C(23) F(4) -103.2(6) ? . . . .
F(7) F(6) C(23) F(5) 10.3(6) ? . . . .
F(7) F(6) C(23) F(8) -173.5(9) ? . . . .
C(23) F(6) F(7) F(5) -20.4(10) ? . . . .
F(8) F(6) C(23) S(6) -73.4(7) ? . . . .
F(8) F(6) C(23) S(7) -60.3(7) ? . . . .
F(8) F(6) C(23) F(4) 70.4(8) ? . . . .
F(8) F(6) C(23) F(5) -176.2(6) ? . . . .
F(8) F(6) C(23) F(7) 173.5(9) ? . . . .
F(5) F(7) C(23) S(6) 62.0(6) ? . . . .
F(5) F(7) C(23) S(7) 57.6(7) ? . . . .
F(5) F(7) C(23) F(4) -86.9(6) ? . . . .
F(5) F(7) C(23) F(6) 166.1(8) ? . . . .
F(5) F(7) C(23) F(8) 169.9(5) ? . . . .
F(6) F(7) C(23) S(6) -104.1(6) ? . . . .
F(6) F(7) C(23) S(7) -108.4(7) ? . . . .
F(6) F(7) C(23) F(4) 107.0(5) ? . . . .
F(6) F(7) C(23) F(5) -166.1(8) ? . . . .
F(6) F(7) C(23) F(8) 3.8(5) ? . . . .
F(6) F(8) C(23) S(6) 117.2(7) ? . . . .
F(6) F(8) C(23) S(7) 130.6(7) ? . . . .
F(6) F(8) C(23) F(4) -119.4(8) ? . . . .
F(6) F(8) C(23) F(5) 6.1(10) ? . . . .
F(6) F(8) C(23) F(7) -5.9(8) ? . . . .
S(6) O(4) O(7) S(7) -3.4(4) ? . . . .
S(7) O(4) O(7) S(6) 3.4(4) ? . . . .
S(6) O(5) O(8) S(7) -12.6(4) ? . . . .
S(7) O(5) O(8) S(6) 12.6(4) ? . . . .
S(6) O(6) O(9) S(7) 8.9(4) ? . . . .
S(7) O(6) O(9) S(6) -8.9(4) ? . . . .
Ni(1) N(1) C(2) C(1) -54.52(15) ? . . . .
Ni(1) N(1) C(3) C(4) -20.4(2) ? . . . .
Ni(1) N(1) C(8) C(9) 170.81(17) ? . . . .
C(2) N(1) C(3) C(4) 98.1(2) ? . . . .
C(3) N(1) C(2) C(1) -179.32(13) ? . . . .
C(2) N(1) C(8) C(9) 55.4(2) ? . . . .
C(8) N(1) C(2) C(1) 60.85(17) ? . . . .
C(3) N(1) C(8) C(9) -63.0(2) ? . . . .
C(8) N(1) C(3) C(4) -140.55(19) ? . . . .
Ni(1) N(2) C(5) C(4) 21.93(18) ? . . . .
Ni(1) N(2) C(6) C(7) 55.2(2) ? . . . .
Ni(1) N(2) C(10) C(11) -172.15(13) ? . . . .
C(5) N(2) C(6) C(7) 179.1(2) ? . . . .
C(6) N(2) C(5) C(4) -95.3(2) ? . . . .
C(5) N(2) C(10) C(11) 61.5(2) ? . . . .
C(10) N(2) C(5) C(4) 143.23(17) ? . . . .
C(6) N(2) C(10) C(11) -57.1(2) ? . . . .
C(10) N(2) C(6) C(7) -60.9(2) ? . . . .
C(13) N(3) C(12) S(3) 16.9(3) ? . . . .
C(13) N(3) C(12) N(4) -161.7(2) ? . . . .
C(14) N(3) C(12) S(3) -152.6(2) ? . . . .
C(14) N(3) C(12) N(4) 28.8(3) ? . . . .
C(15) N(4) C(12) S(3) 20.2(2) ? . . . .
C(15) N(4) C(12) N(3) -161.2(2) ? . . . .
C(16) N(4) C(12) S(3) -149.26(17) ? . . . .
C(16) N(4) C(12) N(3) 29.4(3) ? . . . .
C(18) N(5) C(17) S(4) -27.0(2) ? . . . .
C(18) N(5) C(17) N(6) 150.5(2) ? . . . .
C(19) N(5) C(17) S(4) 142.57(17) ? . . . .
C(19) N(5) C(17) N(6) -39.9(2) ? . . . .
C(20) N(6) C(17) S(4) -19.6(3) ? . . . .
C(20) N(6) C(17) N(5) 162.8(2) ? . . . .
C(21) N(6) C(17) S(4) 149.12(18) ? . . . .
C(21) N(6) C(17) N(5) -28.5(3) ? . . . .
S(1) C(1) C(2) N(1) 45.31(16) ? . . . .
N(1) C(3) C(4) C(5) 75.8(2) ? . . . .
C(3) C(4) C(5) N(2) -76.8(2) ? . . . .
N(2) C(6) C(7) S(2) -45.6(2) ? . . . .
